data_7127901
loop_
_publ_author_name
'Han, Er-Meng'
'Yu, Wei-Dong'
'Li, Lei-Jiao'
'Yi, Xiao-Yi'
'Yan, Jun'
'Liu, Chao'

_publ_section_title
;
 Accurate assembly of ferrocene-functionalized {Ti22Fc4} clusters with
 photocatalytic amine oxidation activity.
;
_journal_issue 22
_journal_name_full 'Chemical communications (Cambridge, England)'
_journal_page_first 2792
_journal_page_last 2795
_journal_paper_doi 10.1039/d1cc00019e
_journal_volume 57
_journal_year 2021
_chemical_formula_moiety 'C80 H130 Fe2 N10 O39 Ti11, C3 H7 O'
_chemical_formula_sum 'C83 H137 Fe2 N10 O39 Ti11'
_chemical_formula_weight 2537.62
_space_group_crystal_system monoclinic
_space_group_IT_number 14
_space_group_name_Hall '-P 2ybc'
_space_group_name_H-M_alt 'P 1 21/c 1'
_atom_sites_solution_hydrogens geom
_atom_sites_solution_primary direct
_audit_creation_date 2020-11-08
_audit_creation_method
;
Olex2 1.3
(compiled 2020.02.04 svn.rd84adfe8 for OlexSys, GUI svn.r6032)
;
_audit_update_record
;
2021-01-03 deposited with the CCDC.	2021-02-03 downloaded from the CCDC.
;
_cell_angle_alpha 90
_cell_angle_beta 110.058(3)
_cell_angle_gamma 90
_cell_formula_units_Z 4
_cell_length_a 21.8611(6)
_cell_length_b 21.3692(5)
_cell_length_c 25.6759(9)
_cell_measurement_reflns_used 13349
_cell_measurement_temperature 150.00(10)
_cell_measurement_theta_max 69.9870
_cell_measurement_theta_min 4.1090
_cell_volume 11267.1(6)
_computing_cell_refinement 'CrysAlisPro 1.171.38.43f (Rigaku OD, 2015)'
_computing_data_collection 'CrysAlisPro 1.171.38.43f (Rigaku OD, 2015)'
_computing_data_reduction 'CrysAlisPro 1.171.38.43f (Rigaku OD, 2015)'
_computing_molecular_graphics 'Olex2 1.3 (Dolomanov et al., 2009)'
_computing_publication_material 'Olex2 1.3 (Dolomanov et al., 2009)'
_computing_structure_refinement 'SHELXL 2018/3 (Sheldrick, 2015)'
_computing_structure_solution 'SHELXS  (Sheldrick, 2008)'
_diffrn_ambient_environment N~2~
_diffrn_ambient_temperature 150.00(10)
_diffrn_measured_fraction_theta_full 0.997
_diffrn_measured_fraction_theta_max 0.981
_diffrn_measurement_details
;
List of Runs (angles in degrees, time in seconds):

  # Type    Start    End  Width  t~exp~   \w     \q     \k     \f   Frames
#--------------------------------------------------------------------------
  1  \w     39.00  66.00   1.00    5.00    --  108.00 -50.00   0.00   27
  2  \w     39.00 109.00   1.00    5.00    --  108.00-111.00-120.00   70
  3  \w     52.00 135.00   1.00    5.00    --  108.00 -77.00-120.00   83
  4  \w     39.00  87.00   1.00    3.00    --   54.00  57.00-120.00   48
  5  \w    101.00 178.00   1.00    5.00    --  108.00 111.00 -90.00   77
  6  \w    134.00 163.00   1.00    5.00    --  108.00 111.00-120.00   29
  7  \w    100.00 174.00   1.00    5.00    --  108.00 111.00 -60.00   74
  8  \w     88.00 176.00   1.00    5.00    --  108.00  63.00   0.00   88
  9  \w     38.00 127.00   1.00    5.00    --  108.00 -50.00-150.00   89
 10  \w     24.00 108.00   1.00    3.00    --   54.00-125.00-150.00   84
 11  \w     -1.00  25.00   1.00    1.00    --    0.00 -38.00 -90.00   26
 12  \w      2.00  68.00   1.00    3.00    --   54.00   0.00 -90.00   66
 13  \w    -15.00  72.00   1.00    3.00    --   54.00 -57.00 -90.00   87
 14  \w    -31.00  14.00   1.00    1.00    --    0.00 -57.00  30.00   45
 15  \w    -67.00 -36.00   1.00    1.00    --    0.00 -57.00  30.00   31
 16  \w    -69.00 -29.00   1.00    1.00    --    0.00 -38.00 -90.00   40
;
_diffrn_measurement_device 'four-circle diffractometer'
_diffrn_measurement_device_type 'XtaLAB Synergy, Dualflex, HyPix'
_diffrn_measurement_method '\w scans'
_diffrn_orient_matrix_type 'CrysAlisPro convention (1999,Acta A55,543-557)'
_diffrn_orient_matrix_UB_11 0.0682194000
_diffrn_orient_matrix_UB_12 0.0238647000
_diffrn_orient_matrix_UB_13 0.0348430000
_diffrn_orient_matrix_UB_21 -0.0038781000
_diffrn_orient_matrix_UB_22 -0.0363395000
_diffrn_orient_matrix_UB_23 0.0505627000
_diffrn_orient_matrix_UB_31 0.0309307000
_diffrn_orient_matrix_UB_32 -0.0575453000
_diffrn_orient_matrix_UB_33 -0.0174942000
_diffrn_radiation_monochromator mirror
_diffrn_radiation_probe x-ray
_diffrn_radiation_type 'Cu K\a'
_diffrn_radiation_wavelength 1.54184
_diffrn_reflns_av_R_equivalents 0.0602
_diffrn_reflns_av_unetI/netI 0.0794
_diffrn_reflns_Laue_measured_fraction_full 0.997
_diffrn_reflns_Laue_measured_fraction_max 0.981
_diffrn_reflns_limit_h_max 26
_diffrn_reflns_limit_h_min -26
_diffrn_reflns_limit_k_max 15
_diffrn_reflns_limit_k_min -25
_diffrn_reflns_limit_l_max 22
_diffrn_reflns_limit_l_min -31
_diffrn_reflns_number 44929
_diffrn_reflns_point_group_measured_fraction_full 0.997
_diffrn_reflns_point_group_measured_fraction_max 0.981
_diffrn_reflns_theta_full 67.684
_diffrn_reflns_theta_max 69.926
_diffrn_reflns_theta_min 3.665
_exptl_absorpt_coefficient_mu 8.948
_exptl_absorpt_correction_T_max 1.00000
_exptl_absorpt_correction_T_min 0.26248
_exptl_absorpt_correction_type multi-scan
_exptl_absorpt_process_details
;
CrysAlisPro 1.171.38.43f (Rigaku Oxford Diffraction, 2015)
Empirical absorption correction using spherical harmonics,
 implemented in SCALE3 ABSPACK scaling algorithm.
;
_exptl_crystal_colour 'clear yellowish yellow'
_exptl_crystal_colour_lustre clear
_exptl_crystal_colour_modifier yellowish
_exptl_crystal_colour_primary yellow
_exptl_crystal_density_diffrn 1.496
_exptl_crystal_description block
_exptl_crystal_F_000 5244
_exptl_crystal_size_max 0.5
_exptl_crystal_size_mid 0.4
_exptl_crystal_size_min 0.3
_refine_diff_density_max 1.663
_refine_diff_density_min -0.980
_refine_diff_density_rms 0.119
_refine_ls_extinction_method none
_refine_ls_goodness_of_fit_ref 1.031
_refine_ls_hydrogen_treatment constr
_refine_ls_matrix_type full
_refine_ls_number_parameters 1351
_refine_ls_number_reflns 20948
_refine_ls_number_restraints 88
_refine_ls_restrained_S_all 1.041
_refine_ls_R_factor_all 0.1018
_refine_ls_R_factor_gt 0.0675
_refine_ls_shift/su_max 0.001
_refine_ls_shift/su_mean 0.000
_refine_ls_structure_factor_coef Fsqd
_refine_ls_weighting_details 'w=1/[\s^2^(Fo^2^)+(0.0903P)^2^+36.6653P] where P=(Fo^2^+2Fc^2^)/3'
_refine_ls_weighting_scheme calc
_refine_ls_wR_factor_gt 0.1689
_refine_ls_wR_factor_ref 0.1951
_reflns_Friedel_coverage 0.000
_reflns_number_gt 14678
_reflns_number_total 20948
_reflns_threshold_expression 'I > 2\s(I)'
_cod_data_source_file d1cc00019e2.cif
_cod_data_source_block Ti11Fc2
_cod_depositor_comments 'Adding full bibliography for 7127900--7127902.cif.'
_cod_database_code 7127901
_shelx_shelxl_version_number 2018/3
_shelx_space_group_comment
;
The symmetry employed for this shelxl refinement is uniquely defined
by the following loop, which should always be used as a source of
symmetry information in preference to the above space-group names.
They are only intended as comments.
;
_shelx_estimated_absorpt_t_max 0.174
_shelx_estimated_absorpt_t_min 0.094
_reflns_odcompleteness_completeness 99.73
_reflns_odcompleteness_iscentric 1
_reflns_odcompleteness_theta 66.97
_olex2_refinement_description
;
1. Fixed Uiso
 At 1.2 times of:
  All C(H) groups
 At 1.5 times of:
  All C(H,H,H) groups
2. Restrained distances
 C2-C3
 1.45 with sigma of 0.01
 C2-C1
 1.45 with sigma of 0.01
3. Rigid bond restraints
 C7, C8
 with sigma for 1-2 distances of 0.01 and sigma for 1-3 distances of 0.02
 C7, O33
 with sigma for 1-2 distances of 0.01 and sigma for 1-3 distances of 0.02
4. Uiso/Uaniso restraints and constraints
C7 \\sim C8: within 2A with sigma of 0.01 and sigma for terminal atoms of 0.02
within 2A
C7 \\sim O33: within 2A with sigma of 0.01 and sigma for terminal atoms of 0.02
within 2A
Uanis(C46) \\sim Ueq, Uanis(C39) \\sim Ueq, Uanis(C2) \\sim Ueq, Uanis(C1)
\\sim Ueq, Uanis(C65) \\sim Ueq, Uanis(C83) \\sim Ueq, Uanis(C4) \\sim Ueq,
Uanis(C5) \\sim Ueq, Uanis(C8) \\sim Ueq, Uanis(C9) \\sim Ueq, Uanis(C75) \\sim
Ueq, Uanis(C7) \\sim Ueq: with sigma of 0.01 and sigma for terminal atoms of
0.02
5.a Ternary CH refined with riding coordinates:
 C13(H13), C37(H37), C69(H69), C72(H72), C50(H50), C5(H5), C15(H15), C40(H40),
 C47(H47), C76(H76), C2(H2), C65(H65), C7(H7)
5.b Aromatic/amide H refined with riding coordinates:
 C58(H58), C68(H68), C66(H66), C67(H67), C61(H61), C59(H59), C60(H60),
 C64(H64), C26(H26), C23(H23), C31(H31), C29(H29), C24(H24), C27(H27), C25(H25),
  C28(H28)
5.c Idealised Me refined as rotating group:
 C53(H53a,H53b,H53c), C45(H45a,H45b,H45c), C44(H44a,H44b,H44c), C55(H55a,H55b,
 H55c), C17(H17a,H17b,H17c), C38(H38a,H38b,H38c), C85(H85a,H85b,H85c), C12(H12a,
 H12b,H12c), C71(H71a,H71b,H71c), C20(H20a,H20b,H20c), C84(H84a,H84b,H84c),
 C49(H49a,H49b,H49c), C36(H36a,H36b,H36c), C41(H41a,H41b,H41c), C73(H73a,H73b,
 H73c), C14(H14a,H14b,H14c), C35(H35a,H35b,H35c), C74(H74a,H74b,H74c), C11(H11a,
 H11b,H11c), C51(H51a,H51b,H51c), C70(H70a,H70b,H70c), C6(H6a,H6b,H6c),
 C33(H33a,H33b,H33c), C3(H3a,H3b,H3c), C16(H16a,H16b,H16c), C4(H4a,H4b,H4c),
 C48(H48a,H48b,H48c), C39(H39a,H39b,H39c), C46(H46a,H46b,H46c), C1(H1a,H1b,H1c),
  C86(H86a,H86b,H86c), C83(H83a,H83b,H83c), C75(H75a,H75b,H75c), C77(H77a,H77b,
 H77c), C9(H9a,H9b,H9c), C8(H8a,H8b,H8c)
;
_smtbx_masks_void_probe_radius 1.2
_smtbx_masks_void_truncation_radius 1.2
_olex2_submission_special_instructions 'No special instructions were received'
_oxdiff_exptl_absorpt_empirical_details
;
Empirical correction (ABSPACK) includes:
- Absorption correction using spherical harmonics
- Frame scaling
;
_oxdiff_exptl_absorpt_empirical_full_max 2.885
_oxdiff_exptl_absorpt_empirical_full_min 0.600

loop_
_space_group_symop_operation_xyz
'x, y, z'
'-x, y+1/2, -z+1/2'
'-x, -y, -z'
'x, -y-1/2, z-1/2'

loop_
_atom_site_label
_atom_site_type_symbol
_atom_site_fract_x
_atom_site_fract_y
_atom_site_fract_z
_atom_site_U_iso_or_equiv
_atom_site_adp_type
_atom_site_occupancy
_atom_site_site_symmetry_order
_atom_site_calc_flag
_atom_site_refinement_flags_posn
_atom_site_refinement_flags_adp
_atom_site_refinement_flags_occupancy
_atom_site_disorder_assembly
_atom_site_disorder_group
Fe2 Fe 0.59442(4) -0.41549(4) 1.06126(4) 0.0227(2) Uani 1 1 d . . . . .
Ti7 Ti 0.38798(4) -0.26429(4) 0.91533(4) 0.0198(2) Uani 1 1 d . . . . .
Ti6 Ti 0.36396(4) -0.12747(4) 0.93213(4) 0.0191(2) Uani 1 1 d . . . . .
Ti5 Ti 0.25059(4) -0.21852(4) 0.89531(4) 0.0200(2) Uani 1 1 d . . . . .
Ti8 Ti 0.51544(4) -0.19346(4) 0.93786(4) 0.0207(2) Uani 1 1 d . . . . .
Fe1 Fe 0.03404(5) -0.25277(5) 0.96920(4) 0.0315(2) Uani 1 1 d . . . . .
Ti4 Ti 0.19926(5) -0.08738(4) 0.90718(5) 0.0211(2) Uani 1 1 d . . . . .
Ti9 Ti 0.50502(4) -0.29872(4) 0.84954(4) 0.0197(2) Uani 1 1 d . . . . .
Ti10 Ti 0.65110(4) -0.25586(5) 0.89447(5) 0.0229(2) Uani 1 1 d . . . . .
Ti3 Ti 0.10785(5) -0.14781(5) 0.79654(5) 0.0235(2) Uani 1 1 d . . . . .
Ti11 Ti 0.63235(5) -0.36998(5) 0.81172(5) 0.0256(2) Uani 1 1 d . . . . .
Ti2 Ti 0.02895(5) -0.03822(5) 0.82619(5) 0.0310(3) Uani 1 1 d . . . . .
Ti1 Ti -0.05513(6) -0.10276(6) 0.71396(6) 0.0420(3) Uani 1 1 d . . . . .
O00E O 0.56446(17) -0.23255(17) 0.89816(17) 0.0210(8) Uani 1 1 d . . . . .
O20 O 0.19012(17) -0.15880(17) 0.85727(16) 0.0210(8) Uani 1 1 d . . . . .
O18 O 0.53881(17) -0.25996(17) 0.99919(17) 0.0226(8) Uani 1 1 d . . . . .
O19 O 0.54269(17) -0.36219(17) 0.91448(17) 0.0218(8) Uani 1 1 d . . . . .
O36 O 0.32498(17) -0.20420(16) 0.87548(16) 0.0199(8) Uani 1 1 d . . . . .
O00J O 0.42835(17) -0.18959(17) 0.95700(17) 0.0220(8) Uani 1 1 d . . . . .
O16 O 0.37119(18) -0.33765(17) 0.86763(18) 0.0245(9) Uani 1 1 d . . . . .
O37 O 0.28458(17) -0.14454(16) 0.94218(16) 0.0199(8) Uani 1 1 d . . . . .
O15 O 0.31071(18) -0.28872(17) 0.93573(18) 0.0233(8) Uani 1 1 d . . . . .
O11 O 0.47761(17) -0.12800(18) 0.88295(18) 0.0249(9) Uani 1 1 d . . . . .
O14 O 0.24790(18) -0.04136(18) 0.86869(19) 0.0281(9) Uani 1 1 d . . . . .
O35 O 0.45531(17) -0.25442(17) 0.88864(17) 0.0235(8) Uani 1 1 d . . . . .
O17 O 0.44464(18) -0.31304(17) 0.98348(18) 0.0243(9) Uani 1 1 d . . . . .
O6 O 0.58837(17) -0.30778(18) 0.83741(17) 0.0232(8) Uani 1 1 d . . . . .
O21 O 0.19952(18) -0.26980(18) 0.83424(19) 0.0294(9) Uani 1 1 d . . . . .
O29 O 0.16049(18) -0.14328(17) 0.95331(17) 0.0243(9) Uani 1 1 d . . . . .
O22 O 0.19771(18) -0.23945(17) 0.94524(18) 0.0260(9) Uani 1 1 d . . . . .
O28 O 0.11908(17) -0.07377(18) 0.84994(17) 0.0234(8) Uani 1 1 d . . . . .
O31 O 0.05964(18) -0.19611(18) 0.84096(17) 0.0253(9) Uani 1 1 d . . . . .
O2 O 0.70310(18) -0.31924(19) 0.86382(19) 0.0285(9) Uani 1 1 d . . . . .
O4 O 0.54130(19) -0.4008(2) 0.77501(19) 0.0320(10) Uani 1 1 d . . . . .
O5 O 0.64666(17) -0.32899(18) 0.95047(17) 0.0253(9) Uani 1 1 d . . . . .
O24 O 0.02906(18) -0.0965(2) 0.76663(18) 0.0296(9) Uani 1 1 d . . . . .
O7 O 0.65658(19) -0.19113(19) 0.85223(19) 0.0306(10) Uani 1 1 d . . . . .
O34 O 0.46665(19) -0.25834(19) 0.78480(17) 0.0272(9) Uani 1 1 d . . . . .
O27 O 0.2372(2) -0.0372(2) 0.9765(2) 0.0341(10) Uani 1 1 d . . . . .
O8 O 0.7376(2) -0.2383(2) 0.9523(2) 0.0364(10) Uani 1 1 d . . . . .
O9 O 0.5455(2) -0.1294(2) 0.9974(2) 0.0340(10) Uani 1 1 d . . . . .
N5 N 0.3068(2) -0.0628(2) 0.8689(2) 0.0244(10) Uani 1 1 d . . . . .
O32 O 0.0502(2) 0.0311(2) 0.7968(2) 0.0367(11) Uani 1 1 d . . . . .
O018 O 0.00610(19) -0.11826(19) 0.8662(2) 0.0315(10) Uani 1 1 d . . . . .
O13 O 0.1425(2) -0.1244(2) 0.74628(19) 0.0336(10) Uani 1 1 d . . . . .
N6 N 0.4179(2) -0.1030(2) 0.8765(2) 0.0229(10) Uani 1 1 d . . . . .
O1 O 0.6480(2) -0.3617(2) 0.7484(2) 0.0421(12) Uani 1 1 d . . . . .
N2 N 0.4130(2) -0.3543(2) 0.8408(2) 0.0225(10) Uani 1 1 d . . . . .
O25 O -0.06603(19) -0.0456(2) 0.7705(2) 0.0411(12) Uani 1 1 d . . . . .
O26 O -0.0118(2) 0.0106(2) 0.8730(2) 0.0478(13) Uani 1 1 d . . . . .
O3 O 0.6631(2) -0.4452(2) 0.8396(2) 0.0422(12) Uani 1 1 d . . . . .
N8 N 0.1432(2) -0.2480(2) 0.7956(2) 0.0278(11) Uani 1 1 d . . . . .
N3 N 0.5977(3) -0.1517(2) 0.9901(2) 0.0314(12) Uani 1 1 d . . . . .
O23 O -0.0186(2) -0.1808(2) 0.6945(2) 0.0479(13) Uani 1 1 d . . . . .
N1 N 0.4963(2) -0.3859(2) 0.7983(2) 0.0273(11) Uani 1 1 d . . . . .
C63 C 0.6149(3) -0.4165(3) 0.9896(3) 0.0234(12) Uani 1 1 d . . . . .
N10 N 0.1756(3) -0.0189(2) 0.9541(2) 0.0334(12) Uani 1 1 d . . . . .
N4 N 0.6950(2) -0.2055(3) 0.9663(2) 0.0348(12) Uani 1 1 d . . . . .
N7 N 0.0374(2) -0.2057(3) 0.7287(2) 0.0341(12) Uani 1 1 d . . . . .
O33 O -0.0622(3) -0.0541(3) 0.6548(3) 0.0716(18) Uani 1 1 d . U . . .
C62 C 0.6007(3) -0.3650(2) 0.9486(3) 0.0222(12) Uani 1 1 d . . . . .
N9 N 0.0498(3) 0.0033(3) 0.9028(3) 0.0402(14) Uani 1 1 d . . . . .
C56 C 0.5043(3) -0.3017(2) 1.0106(3) 0.0226(12) Uani 1 1 d . . . . .
C54 C 0.4446(3) -0.4201(3) 0.7832(3) 0.0262(13) Uani 1 1 d . . . . .
C57 C 0.5370(3) -0.3400(3) 1.0608(3) 0.0243(12) Uani 1 1 d . . . . .
C43 C 0.3934(3) -0.0646(3) 0.8360(3) 0.0261(13) Uani 1 1 d . . . . .
C01W C 0.1646(3) -0.2011(3) 0.9631(2) 0.0230(12) Uani 1 1 d . . . . .
C42 C 0.3282(3) -0.0411(3) 0.8316(3) 0.0258(12) Uani 1 1 d . . . . .
C58 C 0.5103(3) -0.3945(3) 1.0763(3) 0.0289(13) Uani 1 1 d . . . . .
H58 H 0.469324 -0.411348 1.057774 0.035 Uiso 1 1 calc R U . . .
C68 C 0.5728(3) -0.4676(3) 0.9908(3) 0.0263(12) Uani 1 1 d . . . . .
H68 H 0.531415 -0.474715 0.965267 0.032 Uiso 1 1 calc R U . . .
C53 C 0.3363(3) -0.4392(3) 0.8017(3) 0.0287(13) Uani 1 1 d . . . . .
H53A H 0.308269 -0.435448 0.763734 0.043 Uiso 1 1 calc R U . . .
H53B H 0.314515 -0.422966 0.825516 0.043 Uiso 1 1 calc R U . . .
H53C H 0.346891 -0.482424 0.810300 0.043 Uiso 1 1 calc R U . . .
C52 C 0.3973(3) -0.4029(3) 0.8102(3) 0.0234(12) Uani 1 1 d . . . . .
C66 C 0.6674(3) -0.4778(3) 1.0653(3) 0.0309(14) Uani 1 1 d . . . . .
H66 H 0.698554 -0.493090 1.097456 0.037 Uiso 1 1 calc R U . . .
C67 C 0.6052(3) -0.5056(3) 1.0377(3) 0.0299(14) Uani 1 1 d . . . . .
H67 H 0.588945 -0.541719 1.048345 0.036 Uiso 1 1 calc R U . . .
C61 C 0.6016(3) -0.3309(3) 1.0994(3) 0.0306(14) Uani 1 1 d . . . . .
H61 H 0.630110 -0.298915 1.098612 0.037 Uiso 1 1 calc R U . . .
O30 O -0.1302(3) -0.1443(3) 0.6999(3) 0.0671(18) Uani 1 1 d . . . . .
C30 C 0.1300(3) -0.2259(3) 0.9979(3) 0.0290(13) Uani 1 1 d . . . . .
C59 C 0.5576(3) -0.4188(3) 1.1257(3) 0.0323(14) Uani 1 1 d . . . . .
H59 H 0.552773 -0.453774 1.145543 0.039 Uiso 1 1 calc R U . . .
C60 C 0.6137(3) -0.3795(3) 1.1388(3) 0.0332(14) Uani 1 1 d . . . . .
H60 H 0.652163 -0.385013 1.168642 0.040 Uiso 1 1 calc R U . . .
C21 C 0.0209(3) -0.1749(3) 0.8646(3) 0.0253(12) Uani 1 1 d . . . . .
C64 C 0.6741(3) -0.4238(3) 1.0364(3) 0.0289(13) Uani 1 1 d . . . . .
H64 H 0.710148 -0.397559 1.045787 0.035 Uiso 1 1 calc R U . . .
C26 C 0.0010(3) -0.2881(3) 0.8913(3) 0.0315(14) Uani 1 1 d . . . . .
H26 H 0.025852 -0.309798 0.874222 0.038 Uiso 1 1 calc R U . . .
C18 C 0.0488(3) -0.2633(3) 0.7205(3) 0.0318(14) Uani 1 1 d . . . . .
C45 C 0.2908(3) 0.0034(3) 0.7871(3) 0.0339(14) Uani 1 1 d . . . . .
H45A H 0.300522 0.045643 0.800104 0.051 Uiso 1 1 calc R U . . .
H45B H 0.244950 -0.004112 0.777737 0.051 Uiso 1 1 calc R U . . .
H45C H 0.302812 -0.002619 0.754825 0.051 Uiso 1 1 calc R U . . .
C22 C -0.0084(3) -0.2219(3) 0.8903(3) 0.0292(13) Uani 1 1 d . . . . .
C23 C -0.0496(3) -0.2094(3) 0.9219(3) 0.0342(15) Uani 1 1 d . . . . .
H23 H -0.063546 -0.169967 0.928356 0.041 Uiso 1 1 calc R U . . .
C19 C 0.1097(3) -0.2884(3) 0.7598(3) 0.0345(15) Uani 1 1 d . . . . .
C31 C 0.1241(3) -0.2904(4) 1.0109(3) 0.0406(17) Uani 1 1 d . . . . .
H31 H 0.143180 -0.324331 0.999641 0.049 Uiso 1 1 calc R U . . .
C81 C 0.6569(3) -0.1353(3) 1.0192(3) 0.0354(15) Uani 1 1 d . . . . .
C13 C 0.0944(4) 0.0477(3) 0.7697(3) 0.0444(18) Uani 1 1 d . . . . .
H13 H 0.114138 0.009566 0.761368 0.053 Uiso 1 1 calc R U . . .
C44 C 0.4256(3) -0.0447(3) 0.7969(3) 0.0346(15) Uani 1 1 d . . . . .
H44A H 0.399824 -0.057647 0.760040 0.052 Uiso 1 1 calc R U . . .
H44B H 0.467921 -0.063541 0.807085 0.052 Uiso 1 1 calc R U . . .
H44C H 0.429869 0.000014 0.797925 0.052 Uiso 1 1 calc R U . . .
C29 C 0.0923(3) -0.1901(4) 1.0231(3) 0.0399(16) Uani 1 1 d . . . . .
H29 H 0.087020 -0.146892 1.021165 0.048 Uiso 1 1 calc R U . . .
C55 C 0.4335(3) -0.4725(3) 0.7425(3) 0.0417(17) Uani 1 1 d . . . . .
H55A H 0.426533 -0.455823 0.706223 0.063 Uiso 1 1 calc R U . . .
H55B H 0.395815 -0.495959 0.742069 0.063 Uiso 1 1 calc R U . . .
H55C H 0.470846 -0.499474 0.753104 0.063 Uiso 1 1 calc R U . . .
C82 C 0.7103(3) -0.1680(3) 1.0082(3) 0.0378(16) Uani 1 1 d . . . . .
C37 C 0.3057(3) -0.3442(3) 0.9665(3) 0.0408(18) Uani 1 1 d . . . . .
H37 H 0.342272 -0.371560 0.968214 0.049 Uiso 1 1 calc R U . . .
C17 C 0.0046(4) -0.3036(4) 0.6757(3) 0.0485(19) Uani 1 1 d . . . . .
H17A H -0.014494 -0.335129 0.691865 0.073 Uiso 1 1 calc R U . . .
H17B H 0.029147 -0.323204 0.655506 0.073 Uiso 1 1 calc R U . . .
H17C H -0.029150 -0.278236 0.650864 0.073 Uiso 1 1 calc R U . . .
C34 C 0.1471(4) 0.0158(3) 0.9803(3) 0.0432(18) Uani 1 1 d . . . . .
C24 C -0.0657(3) -0.2660(4) 0.9417(4) 0.049(2) Uani 1 1 d . . . . .
H24 H -0.092041 -0.270802 0.963187 0.058 Uiso 1 1 calc R U . . .
C27 C 0.0835(4) -0.2933(4) 1.0445(3) 0.051(2) Uani 1 1 d . . . . .
H27 H 0.071811 -0.329423 1.058999 0.061 Uiso 1 1 calc R U . . .
C69 C 0.6675(4) -0.4927(4) 0.8784(4) 0.0487(19) Uani 1 1 d . . . . .
H69 H 0.682755 -0.474146 0.915596 0.058 Uiso 1 1 calc R U . . .
C72 C 0.7722(3) -0.3268(3) 0.8815(3) 0.0424(18) Uani 1 1 d . . . . .
H72 H 0.792946 -0.285704 0.891019 0.051 Uiso 1 1 calc R U . . .
C25 C -0.0342(4) -0.3149(4) 0.9227(3) 0.0472(18) Uani 1 1 d . . . . .
H25 H -0.036392 -0.357361 0.929802 0.057 Uiso 1 1 calc R U . . .
C38 C 0.2439(3) -0.3790(3) 0.9356(4) 0.060(3) Uani 1 1 d . . . . .
H38A H 0.240987 -0.415910 0.955858 0.090 Uiso 1 1 calc R U . . .
H38B H 0.244199 -0.390582 0.899552 0.090 Uiso 1 1 calc R U . . .
H38C H 0.207029 -0.352509 0.931593 0.090 Uiso 1 1 calc R U . . .
C85 C 0.6706(4) -0.0854(4) 1.0622(3) 0.049(2) Uani 1 1 d . . . . .
H85A H 0.695337 -0.102675 1.097716 0.074 Uiso 1 1 calc R U . . .
H85B H 0.630238 -0.068993 1.063497 0.074 Uiso 1 1 calc R U . . .
H85C H 0.694983 -0.052400 1.053149 0.074 Uiso 1 1 calc R U . . .
C28 C 0.0643(4) -0.2322(5) 1.0518(3) 0.053(2) Uani 1 1 d . . . . .
H28 H 0.037813 -0.220992 1.071866 0.063 Uiso 1 1 calc R U . . .
C12 C 0.1472(3) 0.0883(3) 0.8081(4) 0.059(2) Uani 1 1 d . . . . .
H12A H 0.178499 0.098354 0.790838 0.088 Uiso 1 1 calc R U . . .
H12B H 0.168296 0.066106 0.842089 0.088 Uiso 1 1 calc R U . . .
H12C H 0.128281 0.126114 0.815935 0.088 Uiso 1 1 calc R U . . .
C71 C 0.6019(4) -0.5216(4) 0.8686(4) 0.054(2) Uani 1 1 d . . . . .
H71A H 0.584374 -0.536450 0.831133 0.080 Uiso 1 1 calc R U . . .
H71B H 0.573093 -0.490922 0.874857 0.080 Uiso 1 1 calc R U . . .
H71C H 0.606287 -0.556066 0.893694 0.080 Uiso 1 1 calc R U . . .
C32 C 0.0770(4) 0.0290(3) 0.9509(4) 0.0470(19) Uani 1 1 d . . . . .
C20 C 0.1283(4) -0.3549(4) 0.7604(4) 0.054(2) Uani 1 1 d . . . . .
H20A H 0.155777 -0.360148 0.738442 0.080 Uiso 1 1 calc R U . . .
H20B H 0.089878 -0.380009 0.745214 0.080 Uiso 1 1 calc R U . . .
H20C H 0.151456 -0.367741 0.797810 0.080 Uiso 1 1 calc R U . . .
C84 C 0.7799(4) -0.1607(5) 1.0460(4) 0.059(2) Uani 1 1 d . . . . .
H84A H 0.790719 -0.116999 1.050729 0.089 Uiso 1 1 calc R U . . .
H84B H 0.808182 -0.181279 1.029931 0.089 Uiso 1 1 calc R U . . .
H84C H 0.785103 -0.179040 1.081362 0.089 Uiso 1 1 calc R U . . .
C50 C 0.6802(4) -0.1297(4) 0.8510(4) 0.058(2) Uani 1 1 d . . . . .
H50 H 0.724041 -0.127489 0.878772 0.069 Uiso 1 1 calc R U . . .
C5 C -0.1230(3) -0.0194(4) 0.7773(4) 0.059(2) Uani 1 1 d . U . . .
H5 H -0.110995 0.021277 0.795599 0.071 Uiso 1 1 calc R U . . .
C49 C 0.6367(5) -0.0837(4) 0.8690(4) 0.063(2) Uani 1 1 d . . . . .
H49A H 0.653024 -0.041901 0.869511 0.095 Uiso 1 1 calc R U . . .
H49B H 0.637231 -0.094693 0.905369 0.095 Uiso 1 1 calc R U . . .
H49C H 0.592955 -0.085943 0.843237 0.095 Uiso 1 1 calc R U . . .
C36 C 0.3128(4) -0.3269(4) 1.0244(4) 0.061(3) Uani 1 1 d . . . . .
H36A H 0.276943 -0.300807 1.024162 0.091 Uiso 1 1 calc R U . . .
H36B H 0.352887 -0.304558 1.040958 0.091 Uiso 1 1 calc R U . . .
H36C H 0.313105 -0.364139 1.045361 0.091 Uiso 1 1 calc R U . . .
C15 C 0.1423(5) -0.1258(5) 0.6906(4) 0.073(3) Uani 1 1 d . . . . .
H15 H 0.105741 -0.153704 0.672056 0.087 Uiso 1 1 calc R U . . .
C41 C 0.4693(5) -0.0176(4) 1.0633(4) 0.066(3) Uani 1 1 d . . . . .
H41A H 0.471035 0.003930 1.096537 0.098 Uiso 1 1 calc R U . . .
H41B H 0.472692 0.012097 1.036358 0.098 Uiso 1 1 calc R U . . .
H41C H 0.504699 -0.046859 1.071492 0.098 Uiso 1 1 calc R U . . .
C73 C 0.7939(4) -0.3562(5) 0.8379(4) 0.065(3) Uani 1 1 d . . . . .
H73A H 0.840417 -0.360270 0.851562 0.097 Uiso 1 1 calc R U . . .
H73B H 0.780651 -0.330470 0.805336 0.097 Uiso 1 1 calc R U . . .
H73C H 0.774404 -0.396897 0.828939 0.097 Uiso 1 1 calc R U . . .
C14 C 0.1220(6) -0.0680(5) 0.6624(4) 0.076(3) Uani 1 1 d . . . . .
H14A H 0.148220 -0.034662 0.683768 0.114 Uiso 1 1 calc R U . . .
H14B H 0.077116 -0.060638 0.657848 0.114 Uiso 1 1 calc R U . . .
H14C H 0.126893 -0.069783 0.626722 0.114 Uiso 1 1 calc R U . . .
C35 C 0.1824(4) 0.0405(4) 1.0369(4) 0.061(2) Uani 1 1 d . . . . .
H35A H 0.172743 0.084141 1.038322 0.091 Uiso 1 1 calc R U . . .
H35B H 0.228466 0.035214 1.045453 0.091 Uiso 1 1 calc R U . . .
H35C H 0.168886 0.018007 1.063441 0.091 Uiso 1 1 calc R U . . .
C74 C 0.7932(4) -0.3683(4) 0.9335(4) 0.068(3) Uani 1 1 d . . . . .
H74A H 0.772956 -0.408640 0.924507 0.102 Uiso 1 1 calc R U . . .
H74B H 0.780070 -0.349110 0.961809 0.102 Uiso 1 1 calc R U . . .
H74C H 0.839674 -0.373136 0.946724 0.102 Uiso 1 1 calc R U . . .
C11 C 0.0563(5) 0.0799(4) 0.7158(4) 0.068(3) Uani 1 1 d . . . . .
H11A H 0.037357 0.117699 0.723612 0.102 Uiso 1 1 calc R U . . .
H11B H 0.022383 0.052560 0.693836 0.102 Uiso 1 1 calc R U . . .
H11C H 0.084952 0.089758 0.695819 0.102 Uiso 1 1 calc R U . . .
C51 C 0.6855(5) -0.1135(4) 0.7976(5) 0.075(3) Uani 1 1 d . . . . .
H51A H 0.643717 -0.118216 0.769076 0.112 Uiso 1 1 calc R U . . .
H51B H 0.716362 -0.140765 0.790145 0.112 Uiso 1 1 calc R U . . .
H51C H 0.699761 -0.070939 0.798502 0.112 Uiso 1 1 calc R U . . .
C70 C 0.7169(5) -0.5395(4) 0.8748(5) 0.080(4) Uani 1 1 d . . . . .
H70A H 0.725232 -0.569046 0.904672 0.120 Uiso 1 1 calc R U . . .
H70B H 0.756574 -0.518329 0.877522 0.120 Uiso 1 1 calc R U . . .
H70C H 0.700544 -0.561221 0.840056 0.120 Uiso 1 1 calc R U . . .
C6 C -0.1472(5) -0.0614(5) 0.8156(6) 0.093(4) Uani 1 1 d . . . . .
H6A H -0.184634 -0.042561 0.820567 0.140 Uiso 1 1 calc R U . . .
H6B H -0.113165 -0.065690 0.850929 0.140 Uiso 1 1 calc R U . . .
H6C H -0.158590 -0.101909 0.798944 0.140 Uiso 1 1 calc R U . . .
C33 C 0.0393(4) 0.0698(4) 0.9773(5) 0.071(3) Uani 1 1 d . . . . .
H33A H 0.047434 0.056338 1.014693 0.107 Uiso 1 1 calc R U . . .
H33B H -0.006364 0.066574 0.956510 0.107 Uiso 1 1 calc R U . . .
H33C H 0.052965 0.112551 0.977326 0.107 Uiso 1 1 calc R U . . .
C40 C 0.4088(6) -0.0506(5) 1.0415(4) 0.085(4) Uani 1 1 d . . . . .
H40 H 0.374742 -0.019982 1.039686 0.102 Uiso 1 1 calc R U . . .
C47 C 0.4868(5) -0.2430(5) 0.7363(4) 0.067(3) Uani 1 1 d . . . . .
H47 H 0.528871 -0.262203 0.740280 0.081 Uiso 1 1 calc R U . A 2
C3 C -0.1321(6) -0.2368(5) 0.7515(4) 0.092(4) Uani 1 1 d D . . . .
H3A H -0.135317 -0.211028 0.781099 0.138 Uiso 1 1 calc R U . . .
H3B H -0.087188 -0.246828 0.758296 0.138 Uiso 1 1 calc R U . . .
H3C H -0.156303 -0.274697 0.749706 0.138 Uiso 1 1 calc R U . . .
C76 C 0.6420(8) -0.3223(5) 0.7026(5) 0.101(5) Uani 1 1 d . . . . .
H76 H 0.680839 -0.333641 0.693924 0.122 Uiso 1 1 calc R U . . .
C16 C 0.1964(6) -0.1594(5) 0.6868(5) 0.084(3) Uani 1 1 d . . . . .
H16A H 0.196354 -0.157628 0.649435 0.126 Uiso 1 1 calc R U . . .
H16B H 0.193751 -0.202227 0.697108 0.126 Uiso 1 1 calc R U . . .
H16C H 0.235924 -0.141120 0.711364 0.126 Uiso 1 1 calc R U . . .
C2 C -0.1583(6) -0.2034(6) 0.6995(5) 0.106(4) Uani 1 1 d D U . . .
H2 H -0.130922 -0.224768 0.681772 0.127 Uiso 1 1 calc R U . B 2
C4 C -0.1759(4) -0.0085(5) 0.7228(5) 0.091(4) Uani 1 1 d . U . . .
H4A H -0.194055 -0.047910 0.706966 0.137 Uiso 1 1 calc R U . . .
H4B H -0.158240 0.012585 0.698126 0.137 Uiso 1 1 calc R U . . .
H4C H -0.209429 0.016885 0.728332 0.137 Uiso 1 1 calc R U . . .
C48 C 0.4899(8) -0.1752(6) 0.7310(6) 0.119(6) Uani 1 1 d . . . . .
H48A H 0.503175 -0.165294 0.700007 0.178 Uiso 1 1 calc R U . . .
H48B H 0.520849 -0.158278 0.764278 0.178 Uiso 1 1 calc R U . . .
H48C H 0.447760 -0.157499 0.725316 0.178 Uiso 1 1 calc R U . . .
C39 C 0.4004(9) -0.1038(7) 1.0781(5) 0.142(6) Uani 1 1 d . U . . .
H39A H 0.433899 -0.101179 1.113868 0.213 Uiso 1 1 calc R U . . .
H39B H 0.403542 -0.143174 1.061223 0.213 Uiso 1 1 calc R U . . .
H39C H 0.358520 -0.100423 1.082213 0.213 Uiso 1 1 calc R U . . .
C46 C 0.4342(8) -0.2684(9) 0.6864(6) 0.150(7) Uani 1 1 d . U . C 2
H46A H 0.392899 -0.264741 0.691614 0.225 Uiso 1 1 calc R U . C 2
H46B H 0.442806 -0.311633 0.681456 0.225 Uiso 1 1 calc R U . C 2
H46C H 0.433125 -0.245093 0.654112 0.225 Uiso 1 1 calc R U . C 2
C1 C -0.2174(8) -0.2134(8) 0.6550(7) 0.172(8) Uani 1 1 d D U . D 2
H1A H -0.230211 -0.256406 0.654761 0.258 Uiso 1 1 calc R U . D 2
H1B H -0.211238 -0.203736 0.620601 0.258 Uiso 1 1 calc R U . D 2
H1C H -0.250667 -0.186899 0.659457 0.258 Uiso 1 1 calc R U . D 2
O75 O 0.2604(7) -0.3292(6) 0.7137(5) 0.157(5) Uani 1 1 d . . . . .
C86 C 0.2612(7) -0.2937(8) 0.6214(7) 0.144(7) Uani 1 1 d . . . . .
H86A H 0.217025 -0.278899 0.607847 0.216 Uiso 1 1 calc R U . . .
H86B H 0.272889 -0.309107 0.591000 0.216 Uiso 1 1 calc R U . . .
H86C H 0.289673 -0.259887 0.639140 0.216 Uiso 1 1 calc R U . . .
C83 C 0.2307(10) -0.3994(8) 0.6359(8) 0.178(8) Uani 1 1 d . U . . .
H83A H 0.241723 -0.434168 0.661051 0.266 Uiso 1 1 calc R U . . .
H83B H 0.240891 -0.409456 0.603324 0.266 Uiso 1 1 calc R U . . .
H83C H 0.184950 -0.390741 0.625504 0.266 Uiso 1 1 calc R U . . .
C65 C 0.2673(10) -0.3452(9) 0.6623(8) 0.140(6) Uani 1 1 d . U . . .
H65 H 0.312792 -0.358589 0.672610 0.168 Uiso 1 1 calc R U . . .
C75 C 0.6586(9) -0.2591(6) 0.7253(6) 0.132(6) Uani 1 1 d . U . . .
H75A H 0.619653 -0.237750 0.724593 0.197 Uiso 1 1 calc R U . . .
H75B H 0.678828 -0.236392 0.703314 0.197 Uiso 1 1 calc R U . . .
H75C H 0.688081 -0.261776 0.762821 0.197 Uiso 1 1 calc R U . . .
C77 C 0.5932(8) -0.3392(7) 0.6550(5) 0.133(7) Uani 1 1 d . . . . .
H77A H 0.598763 -0.382163 0.646577 0.199 Uiso 1 1 calc R U . . .
H77B H 0.594782 -0.313139 0.624981 0.199 Uiso 1 1 calc R U . . .
H77C H 0.551882 -0.334160 0.659830 0.199 Uiso 1 1 calc R U . . .
C7 C -0.0993(8) -0.0528(8) 0.5951(6) 0.116(4) Uani 1 1 d . U . . .
H7 H -0.144137 -0.067179 0.587422 0.139 Uiso 1 1 calc R U . . .
C9 C -0.0978(11) 0.0123(10) 0.5783(8) 0.195(9) Uani 1 1 d . U . . .
H9A H -0.104093 0.039424 0.605853 0.292 Uiso 1 1 calc R U . . .
H9B H -0.131968 0.019217 0.543417 0.292 Uiso 1 1 calc R U . . .
H9C H -0.056497 0.021102 0.574515 0.292 Uiso 1 1 calc R U . . .
C8 C -0.0636(10) -0.0948(10) 0.5684(8) 0.185(7) Uani 1 1 d . U . . .
H8A H -0.034264 -0.070234 0.556199 0.277 Uiso 1 1 calc R U . . .
H8B H -0.094349 -0.115451 0.537093 0.277 Uiso 1 1 calc R U . . .
H8C H -0.039399 -0.125438 0.594701 0.277 Uiso 1 1 calc R U . . .
O10 O 0.3954(2) -0.0721(2) 0.9867(2) 0.0433(13) Uani 1 1 d . . . . .

loop_
_atom_site_aniso_label
_atom_site_aniso_U_11
_atom_site_aniso_U_22
_atom_site_aniso_U_33
_atom_site_aniso_U_23
_atom_site_aniso_U_13
_atom_site_aniso_U_12
Fe2 0.0212(4) 0.0182(4) 0.0299(5) 0.0016(4) 0.0104(4) 0.0030(3)
Ti7 0.0132(4) 0.0131(4) 0.0351(6) -0.0023(4) 0.0108(4) 0.0000(3)
Ti6 0.0149(4) 0.0129(4) 0.0311(5) -0.0013(4) 0.0097(4) -0.0002(4)
Ti5 0.0142(4) 0.0144(4) 0.0341(6) -0.0016(4) 0.0118(4) 0.0007(4)
Ti8 0.0140(4) 0.0144(4) 0.0340(6) -0.0018(4) 0.0085(4) -0.0017(4)
Fe1 0.0264(5) 0.0368(5) 0.0371(6) 0.0022(5) 0.0183(4) -0.0046(4)
Ti4 0.0160(4) 0.0144(4) 0.0355(6) -0.0036(4) 0.0121(4) 0.0011(4)
Ti9 0.0131(4) 0.0164(4) 0.0312(6) -0.0015(4) 0.0095(4) 0.0004(4)
Ti10 0.0133(4) 0.0207(5) 0.0364(6) 0.0000(4) 0.0107(4) -0.0014(4)
Ti3 0.0160(4) 0.0252(5) 0.0304(6) 0.0004(4) 0.0094(4) -0.0002(4)
Ti11 0.0194(5) 0.0217(5) 0.0403(6) -0.0009(5) 0.0163(4) 0.0007(4)
Ti2 0.0179(5) 0.0241(5) 0.0526(7) 0.0047(5) 0.0141(5) 0.0057(4)
Ti1 0.0195(5) 0.0417(7) 0.0568(8) 0.0114(6) 0.0029(5) -0.0018(5)
O00E 0.0152(17) 0.0189(18) 0.032(2) -0.0014(16) 0.0115(16) -0.0040(15)
O20 0.0168(17) 0.0198(18) 0.029(2) -0.0001(16) 0.0115(16) 0.0024(15)
O18 0.0162(17) 0.0183(18) 0.033(2) -0.0002(17) 0.0083(16) 0.0008(15)
O19 0.0164(18) 0.0156(18) 0.034(2) 0.0011(16) 0.0090(16) 0.0013(14)
O36 0.0149(17) 0.0160(17) 0.032(2) -0.0017(16) 0.0124(16) 0.0024(14)
O00J 0.0135(17) 0.0169(18) 0.035(2) -0.0043(16) 0.0070(16) -0.0011(14)
O16 0.0169(18) 0.0184(18) 0.041(2) -0.0075(17) 0.0137(17) -0.0014(15)
O37 0.0160(17) 0.0151(17) 0.031(2) -0.0058(16) 0.0116(16) 0.0006(14)
O15 0.0196(18) 0.0135(17) 0.043(2) -0.0001(17) 0.0182(18) -0.0004(15)
O11 0.0136(17) 0.0229(19) 0.040(2) 0.0029(18) 0.0111(17) 0.0001(15)
O14 0.0173(18) 0.0179(19) 0.052(3) 0.0030(18) 0.0158(19) 0.0047(15)
O35 0.0162(18) 0.0200(19) 0.037(2) -0.0012(17) 0.0122(17) -0.0028(15)
O17 0.0166(18) 0.0184(18) 0.040(2) 0.0006(17) 0.0126(17) -0.0004(15)
O6 0.0154(17) 0.025(2) 0.032(2) -0.0014(17) 0.0115(16) 0.0006(15)
O21 0.0172(18) 0.0202(19) 0.048(3) -0.0077(19) 0.0084(18) 0.0019(16)
O29 0.0216(19) 0.0201(19) 0.036(2) -0.0019(17) 0.0160(17) -0.0009(16)
O22 0.0211(19) 0.0179(18) 0.043(3) 0.0016(18) 0.0163(18) 0.0015(16)
O28 0.0157(17) 0.0230(19) 0.033(2) -0.0013(17) 0.0102(16) 0.0058(15)
O31 0.0174(18) 0.027(2) 0.034(2) -0.0052(18) 0.0111(17) -0.0015(16)
O2 0.0155(18) 0.029(2) 0.046(3) -0.0015(19) 0.0162(18) 0.0021(16)
O4 0.021(2) 0.037(2) 0.042(3) -0.019(2) 0.0155(19) -0.0041(18)
O5 0.0140(17) 0.025(2) 0.036(2) 0.0037(18) 0.0073(16) -0.0018(16)
O24 0.0156(18) 0.031(2) 0.038(2) 0.0068(19) 0.0050(17) 0.0036(17)
O7 0.025(2) 0.026(2) 0.045(3) 0.0030(19) 0.0175(19) -0.0042(17)
O34 0.0220(19) 0.028(2) 0.029(2) -0.0015(18) 0.0047(17) 0.0047(17)
O27 0.028(2) 0.030(2) 0.049(3) -0.012(2) 0.018(2) -0.0020(18)
O8 0.024(2) 0.040(3) 0.044(3) -0.003(2) 0.010(2) -0.0044(19)
O9 0.032(2) 0.026(2) 0.043(3) -0.009(2) 0.012(2) -0.0036(19)
N5 0.018(2) 0.017(2) 0.037(3) 0.002(2) 0.007(2) 0.0019(18)
O32 0.023(2) 0.030(2) 0.058(3) 0.015(2) 0.016(2) 0.0055(18)
O018 0.022(2) 0.028(2) 0.052(3) 0.000(2) 0.021(2) 0.0010(17)
O13 0.027(2) 0.043(3) 0.034(2) 0.006(2) 0.0145(19) 0.0035(19)
N6 0.015(2) 0.016(2) 0.038(3) 0.002(2) 0.011(2) -0.0022(18)
O1 0.040(3) 0.045(3) 0.053(3) -0.008(2) 0.030(2) -0.009(2)
N2 0.016(2) 0.023(2) 0.033(3) -0.004(2) 0.014(2) 0.0027(18)
O25 0.0149(19) 0.037(2) 0.067(3) 0.009(2) 0.008(2) 0.0067(18)
O26 0.030(2) 0.037(3) 0.078(4) 0.001(3) 0.021(3) 0.008(2)
O3 0.028(2) 0.026(2) 0.073(4) 0.007(2) 0.018(2) 0.0011(19)
N8 0.023(2) 0.030(3) 0.037(3) -0.008(2) 0.017(2) -0.004(2)
N3 0.035(3) 0.024(2) 0.039(3) -0.006(2) 0.018(2) -0.011(2)
O23 0.028(2) 0.051(3) 0.053(3) 0.001(3) 0.000(2) 0.001(2)
N1 0.017(2) 0.025(2) 0.042(3) -0.006(2) 0.013(2) 0.0027(19)
C63 0.020(3) 0.021(3) 0.032(3) -0.003(2) 0.013(2) 0.002(2)
N10 0.037(3) 0.020(2) 0.046(3) -0.008(2) 0.018(3) 0.000(2)
N4 0.025(3) 0.033(3) 0.046(3) -0.002(3) 0.012(2) -0.008(2)
N7 0.020(2) 0.041(3) 0.042(3) -0.001(3) 0.011(2) -0.005(2)
O33 0.058(4) 0.078(4) 0.073(4) 0.033(4) 0.015(3) 0.006(3)
C62 0.022(3) 0.014(2) 0.034(3) -0.003(2) 0.014(2) 0.003(2)
N9 0.038(3) 0.027(3) 0.068(4) -0.001(3) 0.035(3) 0.010(2)
C56 0.021(3) 0.014(2) 0.036(3) -0.006(2) 0.014(2) 0.002(2)
C54 0.021(3) 0.024(3) 0.034(3) -0.010(3) 0.011(2) 0.002(2)
C57 0.026(3) 0.019(3) 0.032(3) -0.001(2) 0.015(2) 0.001(2)
C43 0.023(3) 0.017(3) 0.040(4) -0.001(3) 0.015(3) -0.006(2)
C01W 0.016(2) 0.026(3) 0.027(3) -0.005(2) 0.008(2) -0.004(2)
C42 0.025(3) 0.020(3) 0.033(3) 0.003(2) 0.010(2) -0.001(2)
C58 0.031(3) 0.019(3) 0.039(4) 0.000(3) 0.016(3) 0.003(2)
C68 0.030(3) 0.016(3) 0.034(3) -0.005(2) 0.012(3) 0.000(2)
C53 0.024(3) 0.028(3) 0.035(3) -0.009(3) 0.011(3) -0.006(2)
C52 0.015(2) 0.020(3) 0.035(3) -0.007(2) 0.007(2) 0.001(2)
C66 0.025(3) 0.034(3) 0.036(4) 0.008(3) 0.013(3) 0.014(3)
C67 0.042(3) 0.013(3) 0.040(4) 0.005(2) 0.022(3) 0.009(2)
C61 0.032(3) 0.023(3) 0.037(4) -0.008(3) 0.012(3) -0.001(2)
O30 0.030(3) 0.059(4) 0.102(5) 0.008(4) 0.010(3) -0.014(3)
C30 0.024(3) 0.035(3) 0.033(3) -0.003(3) 0.015(3) -0.005(3)
C59 0.044(4) 0.028(3) 0.030(3) 0.006(3) 0.020(3) 0.011(3)
C60 0.041(4) 0.031(3) 0.026(3) -0.003(3) 0.010(3) 0.007(3)
C21 0.018(3) 0.026(3) 0.033(3) 0.000(3) 0.009(2) -0.003(2)
C64 0.018(3) 0.030(3) 0.037(4) 0.001(3) 0.008(2) 0.002(2)
C26 0.036(3) 0.031(3) 0.033(3) -0.002(3) 0.018(3) -0.008(3)
C18 0.025(3) 0.041(4) 0.034(3) -0.008(3) 0.017(3) -0.010(3)
C45 0.029(3) 0.033(3) 0.042(4) 0.012(3) 0.014(3) 0.008(3)
C22 0.023(3) 0.034(3) 0.034(3) -0.003(3) 0.014(3) 0.000(2)
C23 0.026(3) 0.047(4) 0.034(4) 0.003(3) 0.016(3) -0.001(3)
C19 0.028(3) 0.031(3) 0.052(4) -0.013(3) 0.023(3) -0.004(3)
C31 0.031(3) 0.047(4) 0.042(4) 0.022(3) 0.010(3) 0.004(3)
C81 0.027(3) 0.031(3) 0.047(4) -0.001(3) 0.011(3) -0.009(3)
C13 0.044(4) 0.028(3) 0.067(5) 0.005(3) 0.027(4) 0.001(3)
C44 0.029(3) 0.038(4) 0.041(4) 0.011(3) 0.017(3) 0.004(3)
C29 0.034(3) 0.055(4) 0.037(4) -0.004(3) 0.020(3) 0.000(3)
C55 0.032(3) 0.044(4) 0.056(5) -0.023(4) 0.023(3) -0.008(3)
C82 0.030(3) 0.037(4) 0.049(4) -0.002(3) 0.017(3) -0.010(3)
C37 0.024(3) 0.025(3) 0.081(6) 0.019(3) 0.028(3) 0.008(3)
C17 0.036(4) 0.065(5) 0.038(4) -0.012(4) 0.005(3) -0.017(4)
C34 0.051(4) 0.028(3) 0.060(5) -0.012(3) 0.031(4) 0.005(3)
C24 0.030(3) 0.061(5) 0.064(5) 0.007(4) 0.027(4) -0.014(3)
C27 0.042(4) 0.065(5) 0.052(5) 0.024(4) 0.023(4) -0.006(4)
C69 0.049(4) 0.041(4) 0.062(5) 0.013(4) 0.027(4) 0.009(4)
C72 0.013(3) 0.043(4) 0.067(5) -0.005(4) 0.010(3) -0.002(3)
C25 0.046(4) 0.041(4) 0.054(5) 0.004(4) 0.016(4) -0.016(3)
C38 0.034(4) 0.019(3) 0.138(9) 0.006(4) 0.044(5) -0.001(3)
C85 0.037(4) 0.050(4) 0.059(5) -0.021(4) 0.014(4) -0.017(3)
C28 0.039(4) 0.095(7) 0.030(4) -0.002(4) 0.019(3) -0.010(4)
C12 0.030(4) 0.033(4) 0.112(8) 0.001(4) 0.022(4) -0.001(3)
C71 0.060(5) 0.044(4) 0.071(6) 0.006(4) 0.041(5) -0.002(4)
C32 0.045(4) 0.033(4) 0.076(6) -0.004(4) 0.038(4) 0.008(3)
C20 0.039(4) 0.044(4) 0.069(6) -0.033(4) 0.006(4) -0.006(3)
C84 0.031(4) 0.080(6) 0.060(5) -0.020(5) 0.007(4) -0.012(4)
C50 0.059(5) 0.050(5) 0.061(6) 0.015(4) 0.016(4) -0.004(4)
C5 0.027(3) 0.042(4) 0.101(6) 0.000(4) 0.014(4) 0.010(3)
C49 0.091(7) 0.043(4) 0.055(5) 0.010(4) 0.023(5) 0.019(5)
C36 0.047(4) 0.083(6) 0.063(6) 0.043(5) 0.031(4) 0.019(4)
C15 0.080(7) 0.091(7) 0.063(6) 0.018(6) 0.044(6) 0.024(6)
C41 0.085(7) 0.060(5) 0.044(5) -0.010(4) 0.012(5) -0.030(5)
C73 0.027(4) 0.088(7) 0.090(7) -0.020(6) 0.034(4) -0.001(4)
C14 0.109(9) 0.076(7) 0.050(6) 0.018(5) 0.037(6) 0.015(6)
C35 0.064(5) 0.060(5) 0.060(6) -0.017(4) 0.024(5) 0.013(4)
C74 0.036(4) 0.065(6) 0.096(8) 0.013(5) 0.012(5) 0.002(4)
C11 0.082(7) 0.061(6) 0.069(6) 0.019(5) 0.036(5) -0.002(5)
C51 0.083(7) 0.054(5) 0.107(9) 0.019(6) 0.058(7) -0.008(5)
C70 0.074(6) 0.054(5) 0.139(10) 0.047(6) 0.072(7) 0.032(5)
C6 0.056(6) 0.062(6) 0.195(14) -0.020(7) 0.086(8) -0.005(5)
C33 0.057(5) 0.065(6) 0.099(8) -0.022(6) 0.036(5) 0.019(5)
C40 0.125(9) 0.091(7) 0.060(6) -0.036(6) 0.057(7) -0.066(7)
C47 0.059(5) 0.082(7) 0.056(6) 0.007(5) 0.013(4) 0.008(5)
C3 0.130(11) 0.059(6) 0.091(9) -0.002(6) 0.042(8) -0.021(7)
C76 0.191(15) 0.062(6) 0.062(7) 0.002(6) 0.057(9) -0.037(8)
C16 0.107(9) 0.079(7) 0.089(8) -0.004(6) 0.063(7) 0.020(7)
C2 0.087(7) 0.092(7) 0.116(8) 0.020(6) 0.007(6) -0.050(6)
C4 0.035(4) 0.059(5) 0.145(10) -0.009(6) -0.015(5) 0.020(4)
C48 0.209(17) 0.075(8) 0.116(11) 0.035(8) 0.111(12) 0.013(10)
C39 0.254(15) 0.126(10) 0.079(8) -0.033(7) 0.099(10) -0.106(10)
C46 0.135(12) 0.200(15) 0.090(10) 0.016(10) 0.007(9) -0.043(11)
C1 0.157(13) 0.129(12) 0.174(14) -0.006(11) -0.016(11) -0.063(11)
O75 0.200(13) 0.159(11) 0.125(10) 0.032(9) 0.072(9) 0.006(10)
C86 0.096(10) 0.162(16) 0.147(15) 0.078(13) 0.007(10) -0.007(11)
C83 0.185(14) 0.104(10) 0.176(14) -0.002(11) -0.027(11) -0.049(11)
C65 0.162(10) 0.139(10) 0.123(9) 0.002(8) 0.053(8) -0.017(8)
C75 0.197(14) 0.081(8) 0.104(10) 0.017(8) 0.034(10) -0.012(9)
C77 0.222(19) 0.114(11) 0.041(6) 0.000(7) 0.018(9) 0.047(12)
C7 0.115(6) 0.127(6) 0.094(6) 0.034(6) 0.019(5) 0.004(6)
C9 0.235(17) 0.196(15) 0.132(13) 0.082(12) 0.036(12) 0.074(13)
C8 0.196(13) 0.193(13) 0.140(11) -0.015(10) 0.025(10) 0.030(11)
O10 0.025(2) 0.043(3) 0.065(3) -0.038(3) 0.021(2) -0.010(2)

loop_
_atom_type_symbol
_atom_type_description
_atom_type_scat_dispersion_real
_atom_type_scat_dispersion_imag
_atom_type_scat_source
C C 0.0181 0.0091 'International Tables Vol C Tables 4.2.6.8 and 6.1.1.4'
H H 0.0000 0.0000 'International Tables Vol C Tables 4.2.6.8 and 6.1.1.4'
N N 0.0311 0.0180 'International Tables Vol C Tables 4.2.6.8 and 6.1.1.4'
O O 0.0492 0.0322 'International Tables Vol C Tables 4.2.6.8 and 6.1.1.4'
Fe Fe -1.1336 3.1974 'International Tables Vol C Tables 4.2.6.8 and 6.1.1.4'
Ti Ti 0.2191 1.8069 'International Tables Vol C Tables 4.2.6.8 and 6.1.1.4'

loop_
_geom_angle_atom_site_label_1
_geom_angle_atom_site_label_2
_geom_angle_atom_site_label_3
_geom_angle
_geom_angle_site_symmetry_1
_geom_angle_site_symmetry_3
_geom_angle_publ_flag
C63 Fe2 C57 109.2(2) . . ?
C63 Fe2 C58 131.4(2) . . ?
C63 Fe2 C66 68.4(2) . . ?
C63 Fe2 C67 69.0(2) . . ?
C63 Fe2 C59 170.2(3) . . ?
C63 Fe2 C60 148.2(3) . . ?
C63 Fe2 C64 41.2(2) . . ?
C57 Fe2 C58 40.6(2) . . ?
C57 Fe2 C66 168.0(2) . . ?
C57 Fe2 C67 150.6(3) . . ?
C57 Fe2 C59 68.0(2) . . ?
C57 Fe2 C64 130.6(2) . . ?
C58 Fe2 C67 117.4(2) . . ?
C58 Fe2 C59 40.5(2) . . ?
C58 Fe2 C64 170.0(2) . . ?
C68 Fe2 C63 41.3(2) . . ?
C68 Fe2 C57 118.2(2) . . ?
C68 Fe2 C58 109.7(3) . . ?
C68 Fe2 C66 68.3(3) . . ?
C68 Fe2 C67 40.7(2) . . ?
C68 Fe2 C59 130.9(3) . . ?
C68 Fe2 C60 168.7(3) . . ?
C68 Fe2 C64 68.9(2) . . ?
C66 Fe2 C58 149.5(2) . . ?
C66 Fe2 C67 40.7(3) . . ?
C66 Fe2 C59 116.3(2) . . ?
C66 Fe2 C64 40.1(2) . . ?
C67 Fe2 C59 108.5(2) . . ?
C67 Fe2 C64 68.5(2) . . ?
C61 Fe2 C63 116.0(2) . . ?
C61 Fe2 C57 41.1(2) . . ?
C61 Fe2 C58 69.0(2) . . ?
C61 Fe2 C68 150.3(3) . . ?
C61 Fe2 C66 128.4(3) . . ?
C61 Fe2 C67 167.2(3) . . ?
C61 Fe2 C59 68.5(3) . . ?
C61 Fe2 C60 40.5(3) . . ?
C61 Fe2 C64 107.0(3) . . ?
C60 Fe2 C57 68.2(3) . . ?
C60 Fe2 C58 68.4(3) . . ?
C60 Fe2 C66 107.3(3) . . ?
C60 Fe2 C67 129.4(3) . . ?
C60 Fe2 C59 40.6(3) . . ?
C60 Fe2 C64 115.0(3) . . ?
C64 Fe2 C59 147.7(3) . . ?
Ti6 Ti7 Ti5 60.15(3) . . ?
Ti6 Ti7 Ti8 71.65(3) . . ?
Ti5 Ti7 Ti8 131.34(4) . . ?
O36 Ti7 Ti6 45.29(12) . . ?
O36 Ti7 Ti5 36.79(11) . . ?
O36 Ti7 Ti8 102.29(11) . . ?
O36 Ti7 O00J 81.43(16) . . ?
O36 Ti7 O16 105.05(17) . . ?
O36 Ti7 O15 78.28(16) . . ?
O36 Ti7 O17 156.37(16) . . ?
O00J Ti7 Ti6 37.01(11) . . ?
O00J Ti7 Ti5 93.70(11) . . ?
O00J Ti7 Ti8 43.85(11) . . ?
O00J Ti7 O15 109.43(16) . . ?
O00J Ti7 O17 85.44(16) . . ?
O16 Ti7 Ti6 149.71(13) . . ?
O16 Ti7 Ti5 101.03(11) . . ?
O16 Ti7 Ti8 118.86(11) . . ?
O16 Ti7 O00J 162.68(16) . . ?
O16 Ti7 O15 87.75(16) . . ?
O16 Ti7 O17 93.22(17) . . ?
O15 Ti7 Ti6 90.65(11) . . ?
O15 Ti7 Ti5 41.61(11) . . ?
O15 Ti7 Ti8 151.48(13) . . ?
O15 Ti7 O17 87.77(16) . . ?
O35 Ti7 Ti6 98.20(12) . . ?
O35 Ti7 Ti5 140.74(13) . . ?
O35 Ti7 Ti8 38.37(13) . . ?
O35 Ti7 O36 104.27(17) . . ?
O35 Ti7 O00J 80.87(17) . . ?
O35 Ti7 O16 81.95(16) . . ?
O35 Ti7 O15 169.70(17) . . ?
O35 Ti7 O17 92.87(17) . . ?
O17 Ti7 Ti6 116.94(12) . . ?
O17 Ti7 Ti5 125.65(11) . . ?
O17 Ti7 Ti8 81.07(11) . . ?
Ti7 Ti6 Ti5 59.97(3) . . ?
O36 Ti6 Ti7 38.72(10) . . ?
O36 Ti6 Ti5 38.15(9) . . ?
O36 Ti6 N5 89.23(17) . . ?
O36 Ti6 N6 85.34(16) . . ?
O00J Ti6 Ti7 38.76(11) . . ?
O00J Ti6 Ti5 95.13(11) . . ?
O00J Ti6 O36 76.68(15) . . ?
O00J Ti6 N5 151.08(19) . . ?
O00J Ti6 N6 83.28(17) . . ?
O37 Ti6 Ti7 92.62(11) . . ?
O37 Ti6 Ti5 39.03(11) . . ?
O37 Ti6 O36 77.03(15) . . ?
O37 Ti6 O00J 115.87(17) . . ?
O37 Ti6 N5 84.48(17) . . ?
O37 Ti6 N6 149.42(18) . . ?
N5 Ti6 Ti7 126.27(14) . . ?
N5 Ti6 Ti5 88.61(13) . . ?
N5 Ti6 N6 70.34(18) . . ?
N6 Ti6 Ti7 88.81(12) . . ?
N6 Ti6 Ti5 120.74(13) . . ?
O10 Ti6 Ti7 135.60(18) . . ?
O10 Ti6 Ti5 136.38(15) . . ?
O10 Ti6 O36 171.4(2) . . ?
O10 Ti6 O00J 99.2(2) . . ?
O10 Ti6 O37 98.41(18) . . ?
O10 Ti6 N5 97.6(2) . . ?
O10 Ti6 N6 101.8(2) . . ?
Ti7 Ti5 Ti6 59.88(3) . . ?
Ti7 Ti5 Ti4 130.69(4) . . ?
Ti6 Ti5 Ti4 70.82(3) . . ?
O20 Ti5 Ti7 142.83(12) . . ?
O20 Ti5 Ti6 94.66(12) . . ?
O20 Ti5 Ti4 37.49(12) . . ?
O20 Ti5 O36 105.69(16) . . ?
O20 Ti5 O37 79.70(16) . . ?
O20 Ti5 O15 175.42(16) . . ?
O20 Ti5 O21 81.56(17) . . ?
O20 Ti5 O22 91.52(16) . . ?
O36 Ti5 Ti7 37.15(11) . . ?
O36 Ti5 Ti6 45.04(12) . . ?
O36 Ti5 Ti4 104.86(11) . . ?
O36 Ti5 O37 81.69(15) . . ?
O36 Ti5 O15 77.95(15) . . ?
O36 Ti5 O21 100.67(17) . . ?
O36 Ti5 O22 158.00(18) . . ?
O37 Ti5 Ti7 90.64(11) . . ?
O37 Ti5 Ti6 36.81(10) . . ?
O37 Ti5 Ti4 44.11(11) . . ?
O37 Ti5 O15 103.78(16) . . ?
O37 Ti5 O22 88.19(16) . . ?
O15 Ti5 Ti7 40.92(10) . . ?
O15 Ti5 Ti6 89.89(11) . . ?
O15 Ti5 Ti4 144.87(13) . . ?
O15 Ti5 O22 85.64(15) . . ?
O21 Ti5 Ti7 102.63(12) . . ?
O21 Ti5 Ti6 143.33(14) . . ?
O21 Ti5 Ti4 118.07(12) . . ?
O21 Ti5 O37 161.03(17) . . ?
O21 Ti5 O15 95.10(17) . . ?
O21 Ti5 O22 95.24(18) . . ?
O22 Ti5 Ti7 124.23(12) . . ?
O22 Ti5 Ti6 121.38(13) . . ?
O22 Ti5 Ti4 80.41(11) . . ?
Ti7 Ti8 Ti9 70.89(3) . . ?
O00E Ti8 Ti7 109.02(11) . . ?
O00E Ti8 Ti9 38.41(11) . . ?
O00E Ti8 O18 93.97(16) . . ?
O00E Ti8 O00J 148.57(16) . . ?
O00E Ti8 O11 95.98(17) . . ?
O00E Ti8 O35 74.99(15) . . ?
O00E Ti8 O9 127.93(17) . . ?
O00E Ti8 N3 90.72(19) . . ?
O18 Ti8 Ti7 76.84(11) . . ?
O18 Ti8 Ti9 89.74(11) . . ?
O18 Ti8 O00J 81.75(15) . . ?
O00J Ti8 Ti7 39.61(10) . . ?
O00J Ti8 Ti9 110.20(11) . . ?
O11 Ti8 Ti7 94.90(11) . . ?
O11 Ti8 Ti9 94.79(13) . . ?
O11 Ti8 O18 168.75(15) . . ?
O11 Ti8 O00J 87.02(15) . . ?
O11 Ti8 O35 89.22(17) . . ?
O11 Ti8 O9 90.46(19) . . ?
O11 Ti8 N3 102.70(19) . . ?
O35 Ti8 Ti7 35.35(11) . . ?
O35 Ti8 Ti9 36.64(11) . . ?
O35 Ti8 O18 88.29(16) . . ?
O35 Ti8 O00J 73.77(15) . . ?
O35 Ti8 O9 156.94(17) . . ?
O35 Ti8 N3 162.39(19) . . ?
O9 Ti8 Ti7 121.84(13) . . ?
O9 Ti8 Ti9 165.81(13) . . ?
O9 Ti8 O18 87.56(18) . . ?
O9 Ti8 O00J 83.19(17) . . ?
O9 Ti8 N3 37.85(19) . . ?
N3 Ti8 Ti7 152.06(16) . . ?
N3 Ti8 Ti9 127.96(15) . . ?
N3 Ti8 O18 82.38(19) . . ?
N3 Ti8 O00J 119.22(18) . . ?
C30 Fe1 C31 40.9(3) . . ?
C30 Fe1 C24 171.5(3) . . ?
C30 Fe1 C27 68.7(3) . . ?
C26 Fe1 C30 115.7(2) . . ?
C26 Fe1 C22 41.3(3) . . ?
C26 Fe1 C23 68.8(3) . . ?
C26 Fe1 C31 108.8(3) . . ?
C26 Fe1 C29 147.9(3) . . ?
C26 Fe1 C24 68.5(3) . . ?
C26 Fe1 C27 131.8(3) . . ?
C26 Fe1 C25 40.5(3) . . ?
C26 Fe1 C28 170.1(3) . . ?
C22 Fe1 C30 109.2(2) . . ?
C22 Fe1 C23 41.2(2) . . ?
C22 Fe1 C31 132.6(3) . . ?
C22 Fe1 C29 115.6(3) . . ?
C22 Fe1 C24 68.6(3) . . ?
C22 Fe1 C27 171.9(3) . . ?
C22 Fe1 C25 68.6(3) . . ?
C22 Fe1 C28 147.4(3) . . ?
C23 Fe1 C30 133.2(3) . . ?
C23 Fe1 C31 172.7(3) . . ?
C23 Fe1 C24 39.9(3) . . ?
C23 Fe1 C27 145.8(3) . . ?
C23 Fe1 C25 67.8(3) . . ?
C23 Fe1 C28 115.2(3) . . ?
C31 Fe1 C24 146.5(3) . . ?
C29 Fe1 C30 41.1(2) . . ?
C29 Fe1 C23 109.3(3) . . ?
C29 Fe1 C31 68.8(3) . . ?
C29 Fe1 C24 131.7(3) . . ?
C29 Fe1 C27 68.4(3) . . ?
C29 Fe1 C25 170.6(3) . . ?
C29 Fe1 C28 41.0(3) . . ?
C27 Fe1 C31 40.9(3) . . ?
C27 Fe1 C24 114.6(3) . . ?
C25 Fe1 C30 147.2(3) . . ?
C25 Fe1 C31 115.2(3) . . ?
C25 Fe1 C24 40.6(3) . . ?
C25 Fe1 C27 108.6(3) . . ?
C28 Fe1 C30 68.9(3) . . ?
C28 Fe1 C31 68.4(3) . . ?
C28 Fe1 C24 108.2(3) . . ?
C28 Fe1 C27 40.1(3) . . ?
C28 Fe1 C25 131.1(3) . . ?
Ti5 Ti4 Ti3 71.07(3) . . ?
O20 Ti4 Ti5 35.22(11) . . ?
O20 Ti4 Ti3 36.50(11) . . ?
O20 Ti4 O37 73.15(15) . . ?
O20 Ti4 O29 87.39(16) . . ?
O20 Ti4 O27 156.81(18) . . ?
O20 Ti4 N10 160.32(19) . . ?
O37 Ti4 Ti5 39.63(10) . . ?
O37 Ti4 Ti3 109.66(11) . . ?
O14 Ti4 Ti5 97.39(12) . . ?
O14 Ti4 Ti3 92.15(14) . . ?
O14 Ti4 O20 90.71(17) . . ?
O14 Ti4 O37 87.29(15) . . ?
O14 Ti4 O29 171.48(16) . . ?
O14 Ti4 O27 92.83(19) . . ?
O14 Ti4 N10 103.10(19) . . ?
O29 Ti4 Ti5 76.36(11) . . ?
O29 Ti4 Ti3 91.26(12) . . ?
O29 Ti4 O37 84.21(15) . . ?
O29 Ti4 N10 80.89(19) . . ?
O28 Ti4 Ti5 109.70(12) . . ?
O28 Ti4 Ti3 39.08(12) . . ?
O28 Ti4 O20 75.58(16) . . ?
O28 Ti4 O37 148.73(16) . . ?
O28 Ti4 O14 92.87(18) . . ?
O28 Ti4 O29 94.69(17) . . ?
O28 Ti4 O27 127.04(17) . . ?
O28 Ti4 N10 89.6(2) . . ?
O27 Ti4 Ti5 121.60(14) . . ?
O27 Ti4 Ti3 165.56(13) . . ?
O27 Ti4 O37 84.13(16) . . ?
O27 Ti4 O29 85.73(18) . . ?
O27 Ti4 N10 38.05(19) . . ?
N10 Ti4 Ti5 151.07(17) . . ?
N10 Ti4 Ti3 127.52(16) . . ?
N10 Ti4 O37 120.8(2) . . ?
Ti10 Ti9 Ti8 73.34(3) . . ?
O00E Ti9 Ti8 35.63(10) . . ?
O00E Ti9 Ti10 38.32(10) . . ?
O00E Ti9 O19 88.13(16) . . ?
O00E Ti9 N2 141.19(16) . . ?
O00E Ti9 N1 147.43(16) . . ?
O19 Ti9 Ti8 88.71(11) . . ?
O19 Ti9 Ti10 79.80(10) . . ?
O19 Ti9 N2 80.39(16) . . ?
O19 Ti9 N1 81.96(18) . . ?
O35 Ti9 Ti8 36.92(11) . . ?
O35 Ti9 Ti10 110.14(12) . . ?
O35 Ti9 O00E 72.49(15) . . ?
O35 Ti9 O19 92.34(16) . . ?
O35 Ti9 O6 147.00(17) . . ?
O35 Ti9 N2 71.11(16) . . ?
O35 Ti9 N1 138.53(17) . . ?
O6 Ti9 Ti8 110.09(12) . . ?
O6 Ti9 Ti10 37.15(12) . . ?
O6 Ti9 O00E 74.52(15) . . ?
O6 Ti9 O19 85.94(16) . . ?
O6 Ti9 N2 140.32(16) . . ?
O6 Ti9 N1 73.89(16) . . ?
O34 Ti9 Ti8 102.59(13) . . ?
O34 Ti9 Ti10 106.99(13) . . ?
O34 Ti9 O00E 103.32(18) . . ?
O34 Ti9 O19 168.03(17) . . ?
O34 Ti9 O35 94.40(18) . . ?
O34 Ti9 O6 93.70(18) . . ?
O34 Ti9 N2 92.46(18) . . ?
O34 Ti9 N1 86.44(19) . . ?
N2 Ti9 Ti8 106.66(12) . . ?
N2 Ti9 Ti10 160.18(13) . . ?
N1 Ti9 Ti8 169.64(14) . . ?
N1 Ti9 Ti10 109.16(12) . . ?
N1 Ti9 N2 67.43(16) . . ?
Ti9 Ti10 Ti11 69.35(3) . . ?
O00E Ti10 Ti9 39.27(11) . . ?
O00E Ti10 Ti11 108.54(12) . . ?
O00E Ti10 O2 146.06(16) . . ?
O00E Ti10 O5 83.58(15) . . ?
O00E Ti10 O8 126.22(18) . . ?
O00E Ti10 N4 89.20(19) . . ?
O6 Ti10 Ti9 36.94(11) . . ?
O6 Ti10 Ti11 33.95(11) . . ?
O6 Ti10 O00E 75.25(15) . . ?
O6 Ti10 O2 71.61(15) . . ?
O6 Ti10 O5 84.74(16) . . ?
O6 Ti10 O8 153.89(18) . . ?
O6 Ti10 N4 161.73(19) . . ?
O2 Ti10 Ti9 106.81(12) . . ?
O2 Ti10 Ti11 37.78(11) . . ?
O2 Ti10 O5 86.32(16) . . ?
O5 Ti10 Ti9 76.10(10) . . ?
O5 Ti10 Ti11 82.17(12) . . ?
O7 Ti10 Ti9 105.93(14) . . ?
O7 Ti10 Ti11 102.06(15) . . ?
O7 Ti10 O00E 95.63(17) . . ?
O7 Ti10 O6 99.15(19) . . ?
O7 Ti10 O2 96.59(18) . . ?
O7 Ti10 O5 175.72(19) . . ?
O7 Ti10 O8 93.6(2) . . ?
O7 Ti10 N4 91.8(2) . . ?
O8 Ti10 Ti9 155.85(14) . . ?
O8 Ti10 Ti11 120.94(14) . . ?
O8 Ti10 O2 84.41(18) . . ?
O8 Ti10 O5 83.54(17) . . ?
O8 Ti10 N4 37.58(19) . . ?
N4 Ti10 Ti9 125.71(15) . . ?
N4 Ti10 Ti11 156.02(16) . . ?
N4 Ti10 O2 121.86(19) . . ?
N4 Ti10 O5 84.02(19) . . ?
Ti4 Ti3 Ti2 72.95(4) . . ?
O20 Ti3 Ti4 36.72(11) . . ?
O20 Ti3 Ti2 109.12(12) . . ?
O20 Ti3 O28 72.08(15) . . ?
O20 Ti3 O31 90.21(16) . . ?
O20 Ti3 O24 145.67(18) . . ?
O20 Ti3 N8 70.84(17) . . ?
O20 Ti3 N7 138.53(19) . . ?
O28 Ti3 Ti4 35.36(11) . . ?
O28 Ti3 Ti2 38.38(10) . . ?
O28 Ti3 O31 89.03(16) . . ?
O28 Ti3 N8 140.14(18) . . ?
O28 Ti3 N7 146.29(17) . . ?
O31 Ti3 Ti4 89.59(12) . . ?
O31 Ti3 Ti2 79.25(11) . . ?
O31 Ti3 N8 77.06(16) . . ?
O31 Ti3 N7 79.12(18) . . ?
O24 Ti3 Ti4 109.00(14) . . ?
O24 Ti3 Ti2 36.88(14) . . ?
O24 Ti3 O28 73.66(17) . . ?
O24 Ti3 O31 87.12(17) . . ?
O24 Ti3 N8 140.89(19) . . ?
O24 Ti3 N7 74.31(19) . . ?
O13 Ti3 Ti4 104.10(16) . . ?
O13 Ti3 Ti2 111.78(15) . . ?
O13 Ti3 O20 96.22(18) . . ?
O13 Ti3 O28 106.5(2) . . ?
O13 Ti3 O31 164.3(2) . . ?
O13 Ti3 O24 95.41(19) . . ?
O13 Ti3 N8 91.5(2) . . ?
O13 Ti3 N7 86.7(2) . . ?
N8 Ti3 Ti4 106.44(14) . . ?
N8 Ti3 Ti2 156.31(13) . . ?
N7 Ti3 Ti4 168.15(15) . . ?
N7 Ti3 Ti2 107.99(14) . . ?
N7 Ti3 N8 67.7(2) . . ?
O6 Ti11 Ti10 35.65(12) . . ?
O6 Ti11 O2 75.65(16) . . ?
O6 Ti11 O4 81.51(17) . . ?
O2 Ti11 Ti10 40.14(11) . . ?
O2 Ti11 O4 156.55(17) . . ?
O4 Ti11 Ti10 116.65(12) . . ?
O1 Ti11 Ti10 120.96(16) . . ?
O1 Ti11 O6 121.9(2) . . ?
O1 Ti11 O2 102.2(2) . . ?
O1 Ti11 O4 94.2(2) . . ?
O1 Ti11 O3 106.9(2) . . ?
O3 Ti11 Ti10 118.56(18) . . ?
O3 Ti11 O6 131.2(2) . . ?
O3 Ti11 O2 97.0(2) . . ?
O3 Ti11 O4 94.0(2) . . ?
Ti3 Ti2 Ti1 69.53(4) . . ?
O28 Ti2 Ti3 39.54(12) . . ?
O28 Ti2 Ti1 108.46(12) . . ?
O28 Ti2 O018 85.29(16) . . ?
O28 Ti2 O25 145.60(19) . . ?
O28 Ti2 O26 127.2(2) . . ?
O28 Ti2 N9 90.0(2) . . ?
O24 Ti2 Ti3 36.64(11) . . ?
O24 Ti2 Ti1 34.03(11) . . ?
O24 Ti2 O28 74.56(16) . . ?
O24 Ti2 O018 85.98(18) . . ?
O24 Ti2 O25 71.71(18) . . ?
O24 Ti2 O26 155.15(19) . . ?
O24 Ti2 N9 162.3(2) . . ?
O32 Ti2 Ti3 105.67(15) . . ?
O32 Ti2 Ti1 97.49(17) . . ?
O32 Ti2 O28 94.14(18) . . ?
O32 Ti2 O24 97.2(2) . . ?
O32 Ti2 O018 176.5(2) . . ?
O32 Ti2 O25 96.6(2) . . ?
O32 Ti2 O26 93.1(2) . . ?
O32 Ti2 N9 92.3(2) . . ?
O018 Ti2 Ti3 76.08(11) . . ?
O018 Ti2 Ti1 86.00(13) . . ?
O25 Ti2 Ti3 106.07(14) . . ?
O25 Ti2 Ti1 37.71(14) . . ?
O25 Ti2 O018 85.81(18) . . ?
O26 Ti2 Ti3 156.79(17) . . ?
O26 Ti2 Ti1 122.19(16) . . ?
O26 Ti2 O018 84.50(19) . . ?
O26 Ti2 O25 84.7(2) . . ?
O26 Ti2 N9 37.5(2) . . ?
N9 Ti2 Ti3 126.16(16) . . ?
N9 Ti2 Ti1 158.26(16) . . ?
N9 Ti2 O018 84.2(2) . . ?
N9 Ti2 O25 122.0(2) . . ?
O24 Ti1 Ti2 36.01(14) . . ?
O24 Ti1 O25 76.23(19) . . ?
O24 Ti1 O23 82.0(2) . . ?
O25 Ti1 Ti2 40.25(12) . . ?
O25 Ti1 O23 149.9(2) . . ?
O23 Ti1 Ti2 116.01(15) . . ?
O33 Ti1 Ti2 111.8(2) . . ?
O33 Ti1 O24 110.2(3) . . ?
O33 Ti1 O25 105.4(3) . . ?
O33 Ti1 O23 101.4(3) . . ?
O30 Ti1 Ti2 127.4(2) . . ?
O30 Ti1 O24 141.7(3) . . ?
O30 Ti1 O25 97.0(3) . . ?
O30 Ti1 O23 87.3(3) . . ?
O30 Ti1 O33 107.9(3) . . ?
Ti8 O00E Ti9 105.96(16) . . ?
Ti8 O00E Ti10 148.5(2) . . ?
Ti10 O00E Ti9 102.41(17) . . ?
Ti5 O20 Ti4 107.3(2) . . ?
Ti5 O20 Ti3 143.1(2) . . ?
Ti3 O20 Ti4 106.78(17) . . ?
C56 O18 Ti8 130.9(4) . . ?
C62 O19 Ti9 127.5(4) . . ?
Ti7 O36 Ti6 95.99(17) . . ?
Ti5 O36 Ti7 106.07(18) . . ?
Ti5 O36 Ti6 96.81(16) . . ?
Ti7 O00J Ti8 96.54(16) . . ?
Ti6 O00J Ti7 104.22(18) . . ?
Ti6 O00J Ti8 125.1(2) . . ?
N2 O16 Ti7 120.9(3) . . ?
Ti6 O37 Ti5 104.16(17) . . ?
Ti6 O37 Ti4 122.86(19) . . ?
Ti5 O37 Ti4 96.26(16) . . ?
Ti7 O15 Ti5 97.47(16) . . ?
C37 O15 Ti7 125.8(3) . . ?
C37 O15 Ti5 136.6(3) . . ?
N6 O11 Ti8 121.1(3) . . ?
N5 O14 Ti4 120.4(3) . . ?
Ti7 O35 Ti8 106.3(2) . . ?
Ti7 O35 Ti9 142.4(2) . . ?
Ti9 O35 Ti8 106.44(17) . . ?
C56 O17 Ti7 125.1(4) . . ?
Ti9 O6 Ti10 105.91(18) . . ?
Ti11 O6 Ti9 137.5(2) . . ?
Ti11 O6 Ti10 110.40(18) . . ?
N8 O21 Ti5 121.5(3) . . ?
C01W O29 Ti4 132.1(4) . . ?
C01W O22 Ti5 126.5(4) . . ?
Ti4 O28 Ti3 105.56(17) . . ?
Ti4 O28 Ti2 148.4(2) . . ?
Ti2 O28 Ti3 102.08(18) . . ?
C21 O31 Ti3 128.8(4) . . ?
Ti11 O2 Ti10 102.08(16) . . ?
C72 O2 Ti10 127.3(4) . . ?
C72 O2 Ti11 130.3(4) . . ?
N1 O4 Ti11 118.2(3) . . ?
C62 O5 Ti10 129.9(4) . . ?
Ti3 O24 Ti2 106.5(2) . . ?
Ti1 O24 Ti3 138.9(2) . . ?
Ti1 O24 Ti2 110.0(2) . . ?
C50 O7 Ti10 146.4(5) . . ?
C47 O34 Ti9 134.2(5) . . ?
N10 O27 Ti4 73.9(3) . . ?
N4 O8 Ti10 74.0(3) . . ?
N3 O9 Ti8 73.3(3) . . ?
O14 N5 Ti6 121.2(4) . . ?
C42 N5 Ti6 121.5(4) . . ?
C42 N5 O14 117.2(5) . . ?
C13 O32 Ti2 137.0(4) . . ?
C21 O018 Ti2 130.4(4) . . ?
C15 O13 Ti3 149.8(6) . . ?
O11 N6 Ti6 122.0(3) . . ?
C43 N6 Ti6 120.5(4) . . ?
C43 N6 O11 117.5(5) . . ?
C76 O1 Ti11 145.7(7) . . ?
O16 N2 Ti9 122.3(3) . . ?
C52 N2 Ti9 121.8(4) . . ?
C52 N2 O16 115.9(4) . . ?
Ti1 O25 Ti2 102.03(19) . . ?
C5 O25 Ti2 126.2(5) . . ?
C5 O25 Ti1 131.5(5) . . ?
N9 O26 Ti2 73.1(3) . . ?
C69 O3 Ti11 148.8(5) . . ?
O21 N8 Ti3 122.4(3) . . ?
C19 N8 Ti3 121.6(4) . . ?
C19 N8 O21 116.0(5) . . ?
O9 N3 Ti8 68.8(3) . . ?
C81 N3 Ti8 166.6(5) . . ?
C81 N3 O9 124.3(6) . . ?
N7 O23 Ti1 121.4(4) . . ?
O4 N1 Ti9 121.6(3) . . ?
C54 N1 Ti9 122.3(4) . . ?
C54 N1 O4 115.5(5) . . ?
C62 C63 Fe2 125.2(4) . . ?
C68 C63 Fe2 69.3(3) . . ?
C68 C63 C62 126.9(5) . . ?
C68 C63 C64 107.3(5) . . ?
C64 C63 Fe2 70.1(3) . . ?
C64 C63 C62 125.7(5) . . ?
O27 N10 Ti4 68.1(3) . . ?
C34 N10 Ti4 165.3(5) . . ?
C34 N10 O27 122.6(6) . . ?
O8 N4 Ti10 68.5(3) . . ?
C82 N4 Ti10 167.4(5) . . ?
C82 N4 O8 123.8(6) . . ?
O23 N7 Ti3 120.9(4) . . ?
C18 N7 Ti3 122.1(5) . . ?
C18 N7 O23 117.0(6) . . ?
C7 O33 Ti1 138.3(8) . . ?
O19 C62 C63 116.3(5) . . ?
O5 C62 O19 126.4(5) . . ?
O5 C62 C63 117.3(5) . . ?
O26 N9 Ti2 69.4(4) . . ?
C32 N9 Ti2 166.4(5) . . ?
C32 N9 O26 123.3(6) . . ?
O18 C56 O17 126.1(6) . . ?
O18 C56 C57 116.2(5) . . ?
O17 C56 C57 117.8(5) . . ?
N1 C54 C52 113.7(5) . . ?
N1 C54 C55 123.5(5) . . ?
C52 C54 C55 122.9(5) . . ?
C56 C57 Fe2 123.5(4) . . ?
C58 C57 Fe2 70.2(3) . . ?
C58 C57 C56 125.0(5) . . ?
C58 C57 C61 108.7(5) . . ?
C61 C57 Fe2 69.3(3) . . ?
C61 C57 C56 126.3(5) . . ?
N6 C43 C42 113.6(5) . . ?
N6 C43 C44 124.9(5) . . ?
C44 C43 C42 121.5(5) . . ?
O29 C01W O22 124.6(5) . . ?
O29 C01W C30 117.7(5) . . ?
O22 C01W C30 117.6(5) . . ?
N5 C42 C43 114.0(5) . . ?
N5 C42 C45 123.7(5) . . ?
C43 C42 C45 122.3(5) . . ?
Fe2 C58 H58 125.8 . . ?
C57 C58 Fe2 69.2(3) . . ?
C57 C58 H58 126.2 . . ?
C57 C58 C59 107.7(6) . . ?
C59 C58 Fe2 70.4(3) . . ?
C59 C58 H58 126.2 . . ?
Fe2 C68 H68 126.0 . . ?
C63 C68 Fe2 69.4(3) . . ?
C63 C68 H68 125.8 . . ?
C67 C68 Fe2 70.3(3) . . ?
C67 C68 C63 108.4(5) . . ?
C67 C68 H68 125.8 . . ?
H53A C53 H53B 109.5 . . ?
H53A C53 H53C 109.5 . . ?
H53B C53 H53C 109.5 . . ?
C52 C53 H53A 109.5 . . ?
C52 C53 H53B 109.5 . . ?
C52 C53 H53C 109.5 . . ?
N2 C52 C54 114.1(5) . . ?
N2 C52 C53 123.4(5) . . ?
C54 C52 C53 122.5(5) . . ?
Fe2 C66 H66 126.4 . . ?
C67 C66 Fe2 69.7(3) . . ?
C67 C66 H66 125.3 . . ?
C64 C66 Fe2 70.1(3) . . ?
C64 C66 H66 125.3 . . ?
C64 C66 C67 109.3(5) . . ?
Fe2 C67 H67 126.7 . . ?
C68 C67 Fe2 69.0(3) . . ?
C68 C67 C66 107.3(5) . . ?
C68 C67 H67 126.4 . . ?
C66 C67 Fe2 69.6(3) . . ?
C66 C67 H67 126.4 . . ?
Fe2 C61 H61 125.7 . . ?
C57 C61 Fe2 69.6(3) . . ?
C57 C61 H61 126.4 . . ?
C60 C61 Fe2 69.9(4) . . ?
C60 C61 C57 107.2(6) . . ?
C60 C61 H61 126.4 . . ?
C2 O30 Ti1 144.7(7) . . ?
C01W C30 Fe1 124.4(4) . . ?
C31 C30 Fe1 69.7(4) . . ?
C31 C30 C01W 127.0(6) . . ?
C29 C30 Fe1 68.6(4) . . ?
C29 C30 C01W 125.7(6) . . ?
C29 C30 C31 107.2(6) . . ?
Fe2 C59 H59 127.8 . . ?
C58 C59 Fe2 69.0(3) . . ?
C58 C59 H59 126.4 . . ?
C60 C59 Fe2 68.4(4) . . ?
C60 C59 C58 107.3(5) . . ?
C60 C59 H59 126.4 . . ?
Fe2 C60 H60 125.6 . . ?
C61 C60 Fe2 69.6(4) . . ?
C61 C60 C59 109.2(6) . . ?
C61 C60 H60 125.4 . . ?
C59 C60 Fe2 71.0(4) . . ?
C59 C60 H60 125.4 . . ?
O31 C21 C22 115.7(5) . . ?
O018 C21 O31 125.1(5) . . ?
O018 C21 C22 119.2(5) . . ?
Fe2 C64 H64 126.9 . . ?
C63 C64 Fe2 68.7(3) . . ?
C63 C64 H64 126.2 . . ?
C66 C64 Fe2 69.8(3) . . ?
C66 C64 C63 107.7(5) . . ?
C66 C64 H64 126.2 . . ?
Fe1 C26 H26 125.6 . . ?
C22 C26 Fe1 69.4(4) . . ?
C22 C26 H26 126.0 . . ?
C25 C26 Fe1 70.5(4) . . ?
C25 C26 H26 126.0 . . ?
C25 C26 C22 107.9(6) . . ?
N7 C18 C19 114.6(6) . . ?
N7 C18 C17 124.4(7) . . ?
C19 C18 C17 120.9(6) . . ?
C42 C45 H45A 109.5 . . ?
C42 C45 H45B 109.5 . . ?
C42 C45 H45C 109.5 . . ?
H45A C45 H45B 109.5 . . ?
H45A C45 H45C 109.5 . . ?
H45B C45 H45C 109.5 . . ?
C21 C22 Fe1 123.5(4) . . ?
C26 C22 Fe1 69.3(4) . . ?
C26 C22 C21 127.2(5) . . ?
C23 C22 Fe1 69.8(4) . . ?
C23 C22 C21 125.9(6) . . ?
C23 C22 C26 106.8(6) . . ?
Fe1 C23 H23 126.0 . . ?
C22 C23 Fe1 69.0(4) . . ?
C22 C23 H23 125.4 . . ?
C24 C23 Fe1 71.2(4) . . ?
C24 C23 C22 109.2(6) . . ?
C24 C23 H23 125.4 . . ?
N8 C19 C18 113.9(6) . . ?
N8 C19 C20 123.3(7) . . ?
C18 C19 C20 122.7(6) . . ?
Fe1 C31 H31 126.5 . . ?
C30 C31 Fe1 69.4(4) . . ?
C30 C31 H31 126.1 . . ?
C30 C31 C27 107.7(7) . . ?
C27 C31 Fe1 69.5(4) . . ?
C27 C31 H31 126.1 . . ?
N3 C81 C82 117.5(6) . . ?
N3 C81 C85 121.8(6) . . ?
C82 C81 C85 120.8(6) . . ?
O32 C13 H13 108.9 . . ?
O32 C13 C12 108.6(7) . . ?
O32 C13 C11 108.0(6) . . ?
C12 C13 H13 108.9 . . ?
C12 C13 C11 113.3(7) . . ?
C11 C13 H13 108.9 . . ?
C43 C44 H44A 109.5 . . ?
C43 C44 H44B 109.5 . . ?
C43 C44 H44C 109.5 . . ?
H44A C44 H44B 109.5 . . ?
H44A C44 H44C 109.5 . . ?
H44B C44 H44C 109.5 . . ?
Fe1 C29 H29 125.5 . . ?
C30 C29 Fe1 70.3(4) . . ?
C30 C29 H29 125.9 . . ?
C28 C29 Fe1 69.9(4) . . ?
C28 C29 C30 108.2(7) . . ?
C28 C29 H29 125.9 . . ?
C54 C55 H55A 109.5 . . ?
C54 C55 H55B 109.5 . . ?
C54 C55 H55C 109.5 . . ?
H55A C55 H55B 109.5 . . ?
H55A C55 H55C 109.5 . . ?
H55B C55 H55C 109.5 . . ?
N4 C82 C81 117.4(6) . . ?
N4 C82 C84 121.1(7) . . ?
C81 C82 C84 121.4(7) . . ?
O15 C37 H37 107.4 . . ?
O15 C37 C38 109.8(6) . . ?
O15 C37 C36 109.9(6) . . ?
C38 C37 H37 107.4 . . ?
C36 C37 H37 107.4 . . ?
C36 C37 C38 114.6(7) . . ?
C18 C17 H17A 109.5 . . ?
C18 C17 H17B 109.5 . . ?
C18 C17 H17C 109.5 . . ?
H17A C17 H17B 109.5 . . ?
H17A C17 H17C 109.5 . . ?
H17B C17 H17C 109.5 . . ?
N10 C34 C32 116.2(7) . . ?
N10 C34 C35 122.0(7) . . ?
C32 C34 C35 121.8(6) . . ?
Fe1 C24 H24 127.4 . . ?
C23 C24 Fe1 68.9(4) . . ?
C23 C24 H24 126.4 . . ?
C23 C24 C25 107.3(6) . . ?
C25 C24 Fe1 68.9(4) . . ?
C25 C24 H24 126.4 . . ?
Fe1 C27 H27 126.8 . . ?
C31 C27 Fe1 69.6(4) . . ?
C31 C27 H27 125.8 . . ?
C28 C27 Fe1 69.4(5) . . ?
C28 C27 C31 108.3(7) . . ?
C28 C27 H27 125.8 . . ?
O3 C69 H69 108.5 . . ?
O3 C69 C71 110.6(7) . . ?
O3 C69 C70 108.3(6) . . ?
C71 C69 H69 108.5 . . ?
C70 C69 H69 108.5 . . ?
C70 C69 C71 112.4(7) . . ?
O2 C72 H72 109.0 . . ?
O2 C72 C73 112.4(6) . . ?
O2 C72 C74 108.0(6) . . ?
C73 C72 H72 109.0 . . ?
C73 C72 C74 109.3(7) . . ?
C74 C72 H72 109.0 . . ?
Fe1 C25 H25 126.5 . . ?
C26 C25 Fe1 68.9(4) . . ?
C26 C25 C24 108.7(6) . . ?
C26 C25 H25 125.7 . . ?
C24 C25 Fe1 70.5(4) . . ?
C24 C25 H25 125.7 . . ?
C37 C38 H38A 109.5 . . ?
C37 C38 H38B 109.5 . . ?
C37 C38 H38C 109.5 . . ?
H38A C38 H38B 109.5 . . ?
H38A C38 H38C 109.5 . . ?
H38B C38 H38C 109.5 . . ?
C81 C85 H85A 109.5 . . ?
C81 C85 H85B 109.5 . . ?
C81 C85 H85C 109.5 . . ?
H85A C85 H85B 109.5 . . ?
H85A C85 H85C 109.5 . . ?
H85B C85 H85C 109.5 . . ?
Fe1 C28 H28 126.2 . . ?
C29 C28 Fe1 69.1(4) . . ?
C29 C28 H28 125.7 . . ?
C27 C28 Fe1 70.5(5) . . ?
C27 C28 C29 108.6(6) . . ?
C27 C28 H28 125.7 . . ?
C13 C12 H12A 109.5 . . ?
C13 C12 H12B 109.5 . . ?
C13 C12 H12C 109.5 . . ?
H12A C12 H12B 109.5 . . ?
H12A C12 H12C 109.5 . . ?
H12B C12 H12C 109.5 . . ?
C69 C71 H71A 109.5 . . ?
C69 C71 H71B 109.5 . . ?
C69 C71 H71C 109.5 . . ?
H71A C71 H71B 109.5 . . ?
H71A C71 H71C 109.5 . . ?
H71B C71 H71C 109.5 . . ?
N9 C32 C34 117.3(6) . . ?
N9 C32 C33 122.0(7) . . ?
C34 C32 C33 120.6(8) . . ?
C19 C20 H20A 109.5 . . ?
C19 C20 H20B 109.5 . . ?
C19 C20 H20C 109.5 . . ?
H20A C20 H20B 109.5 . . ?
H20A C20 H20C 109.5 . . ?
H20B C20 H20C 109.5 . . ?
C82 C84 H84A 109.5 . . ?
C82 C84 H84B 109.5 . . ?
C82 C84 H84C 109.5 . . ?
H84A C84 H84B 109.5 . . ?
H84A C84 H84C 109.5 . . ?
H84B C84 H84C 109.5 . . ?
O7 C50 H50 107.5 . . ?
O7 C50 C49 108.5(7) . . ?
O7 C50 C51 112.8(8) . . ?
C49 C50 H50 107.5 . . ?
C51 C50 H50 107.5 . . ?
C51 C50 C49 112.7(8) . . ?
O25 C5 H5 107.7 . . ?
O25 C5 C6 110.5(6) . . ?
O25 C5 C4 111.9(8) . . ?
C6 C5 H5 107.7 . . ?
C4 C5 H5 107.7 . . ?
C4 C5 C6 111.2(8) . . ?
C50 C49 H49A 109.5 . . ?
C50 C49 H49B 109.5 . . ?
C50 C49 H49C 109.5 . . ?
H49A C49 H49B 109.5 . . ?
H49A C49 H49C 109.5 . . ?
H49B C49 H49C 109.5 . . ?
C37 C36 H36A 109.5 . . ?
C37 C36 H36B 109.5 . . ?
C37 C36 H36C 109.5 . . ?
H36A C36 H36B 109.5 . . ?
H36A C36 H36C 109.5 . . ?
H36B C36 H36C 109.5 . . ?
O13 C15 H15 102.7 . . ?
C14 C15 O13 112.5(8) . . ?
C14 C15 H15 102.7 . . ?
C16 C15 O13 111.3(9) . . ?
C16 C15 H15 102.7 . . ?
C16 C15 C14 121.9(9) . . ?
H41A C41 H41B 109.5 . . ?
H41A C41 H41C 109.5 . . ?
H41B C41 H41C 109.5 . . ?
C40 C41 H41A 109.5 . . ?
C40 C41 H41B 109.5 . . ?
C40 C41 H41C 109.5 . . ?
C72 C73 H73A 109.5 . . ?
C72 C73 H73B 109.5 . . ?
C72 C73 H73C 109.5 . . ?
H73A C73 H73B 109.5 . . ?
H73A C73 H73C 109.5 . . ?
H73B C73 H73C 109.5 . . ?
C15 C14 H14A 109.5 . . ?
C15 C14 H14B 109.5 . . ?
C15 C14 H14C 109.5 . . ?
H14A C14 H14B 109.5 . . ?
H14A C14 H14C 109.5 . . ?
H14B C14 H14C 109.5 . . ?
C34 C35 H35A 109.5 . . ?
C34 C35 H35B 109.5 . . ?
C34 C35 H35C 109.5 . . ?
H35A C35 H35B 109.5 . . ?
H35A C35 H35C 109.5 . . ?
H35B C35 H35C 109.5 . . ?
C72 C74 H74A 109.5 . . ?
C72 C74 H74B 109.5 . . ?
C72 C74 H74C 109.5 . . ?
H74A C74 H74B 109.5 . . ?
H74A C74 H74C 109.5 . . ?
H74B C74 H74C 109.5 . . ?
C13 C11 H11A 109.5 . . ?
C13 C11 H11B 109.5 . . ?
C13 C11 H11C 109.5 . . ?
H11A C11 H11B 109.5 . . ?
H11A C11 H11C 109.5 . . ?
H11B C11 H11C 109.5 . . ?
C50 C51 H51A 109.5 . . ?
C50 C51 H51B 109.5 . . ?
C50 C51 H51C 109.5 . . ?
H51A C51 H51B 109.5 . . ?
H51A C51 H51C 109.5 . . ?
H51B C51 H51C 109.5 . . ?
C69 C70 H70A 109.5 . . ?
C69 C70 H70B 109.5 . . ?
C69 C70 H70C 109.5 . . ?
H70A C70 H70B 109.5 . . ?
H70A C70 H70C 109.5 . . ?
H70B C70 H70C 109.5 . . ?
C5 C6 H6A 109.5 . . ?
C5 C6 H6B 109.5 . . ?
C5 C6 H6C 109.5 . . ?
H6A C6 H6B 109.5 . . ?
H6A C6 H6C 109.5 . . ?
H6B C6 H6C 109.5 . . ?
C32 C33 H33A 109.5 . . ?
C32 C33 H33B 109.5 . . ?
C32 C33 H33C 109.5 . . ?
H33A C33 H33B 109.5 . . ?
H33A C33 H33C 109.5 . . ?
H33B C33 H33C 109.5 . . ?
C41 C40 H40 106.0 . . ?
C41 C40 C39 114.6(11) . . ?
C39 C40 H40 106.0 . . ?
O10 C40 C41 113.5(8) . . ?
O10 C40 H40 106.0 . . ?
O10 C40 C39 110.1(8) . . ?
O34 C47 H47 110.8 . . ?
O34 C47 C46 105.9(9) . . ?
C48 C47 O34 109.4(8) . . ?
C48 C47 H47 110.8 . . ?
C48 C47 C46 109.1(12) . . ?
C46 C47 H47 110.8 . . ?
H3A C3 H3B 109.5 . . ?
H3A C3 H3C 109.5 . . ?
H3B C3 H3C 109.5 . . ?
C2 C3 H3A 109.5 . . ?
C2 C3 H3B 109.5 . . ?
C2 C3 H3C 109.5 . . ?
O1 C76 H76 101.6 . . ?
O1 C76 C75 106.1(9) . . ?
C75 C76 H76 101.6 . . ?
C77 C76 O1 114.1(11) . . ?
C77 C76 H76 101.6 . . ?
C77 C76 C75 127.5(14) . . ?
C15 C16 H16A 109.5 . . ?
C15 C16 H16B 109.5 . . ?
C15 C16 H16C 109.5 . . ?
H16A C16 H16B 109.5 . . ?
H16A C16 H16C 109.5 . . ?
H16B C16 H16C 109.5 . . ?
O30 C2 C3 113.8(9) . . ?
O30 C2 H2 95.0 . . ?
O30 C2 C1 114.7(11) . . ?
C3 C2 H2 95.0 . . ?
C1 C2 C3 129.2(12) . . ?
C1 C2 H2 95.0 . . ?
C5 C4 H4A 109.5 . . ?
C5 C4 H4B 109.5 . . ?
C5 C4 H4C 109.5 . . ?
H4A C4 H4B 109.5 . . ?
H4A C4 H4C 109.5 . . ?
H4B C4 H4C 109.5 . . ?
C47 C48 H48A 109.5 . . ?
C47 C48 H48B 109.5 . . ?
C47 C48 H48C 109.5 . . ?
H48A C48 H48B 109.5 . . ?
H48A C48 H48C 109.5 . . ?
H48B C48 H48C 109.5 . . ?
C40 C39 H39A 109.5 . . ?
C40 C39 H39B 109.5 . . ?
C40 C39 H39C 109.5 . . ?
H39A C39 H39B 109.5 . . ?
H39A C39 H39C 109.5 . . ?
H39B C39 H39C 109.5 . . ?
C47 C46 H46A 109.5 . . ?
C47 C46 H46B 109.5 . . ?
C47 C46 H46C 109.5 . . ?
H46A C46 H46B 109.5 . . ?
H46A C46 H46C 109.5 . . ?
H46B C46 H46C 109.5 . . ?
C2 C1 H1A 109.5 . . ?
C2 C1 H1B 109.5 . . ?
C2 C1 H1C 109.5 . . ?
H1A C1 H1B 109.5 . . ?
H1A C1 H1C 109.5 . . ?
H1B C1 H1C 109.5 . . ?
H86A C86 H86B 109.5 . . ?
H86A C86 H86C 109.5 . . ?
H86B C86 H86C 109.5 . . ?
C65 C86 H86A 109.5 . . ?
C65 C86 H86B 109.5 . . ?
C65 C86 H86C 109.5 . . ?
H83A C83 H83B 109.5 . . ?
H83A C83 H83C 109.5 . . ?
H83B C83 H83C 109.5 . . ?
C65 C83 H83A 109.5 . . ?
C65 C83 H83B 109.5 . . ?
C65 C83 H83C 109.5 . . ?
O75 C65 C86 117.5(16) . . ?
O75 C65 C83 114.4(17) . . ?
O75 C65 H65 104.0 . . ?
C86 C65 H65 104.0 . . ?
C83 C65 C86 111.1(17) . . ?
C83 C65 H65 104.0 . . ?
C76 C75 H75A 109.5 . . ?
C76 C75 H75B 109.5 . . ?
C76 C75 H75C 109.5 . . ?
H75A C75 H75B 109.5 . . ?
H75A C75 H75C 109.5 . . ?
H75B C75 H75C 109.5 . . ?
C76 C77 H77A 109.5 . . ?
C76 C77 H77B 109.5 . . ?
C76 C77 H77C 109.5 . . ?
H77A C77 H77B 109.5 . . ?
H77A C77 H77C 109.5 . . ?
H77B C77 H77C 109.5 . . ?
O33 C7 H7 111.2 . . ?
O33 C7 C8 106.2(13) . . ?
C9 C7 O33 105.5(14) . . ?
C9 C7 H7 111.2 . . ?
C9 C7 C8 111.5(16) . . ?
C8 C7 H7 111.2 . . ?
C7 C9 H9A 109.5 . . ?
C7 C9 H9B 109.5 . . ?
C7 C9 H9C 109.5 . . ?
H9A C9 H9B 109.5 . . ?
H9A C9 H9C 109.5 . . ?
H9B C9 H9C 109.5 . . ?
C7 C8 H8A 109.5 . . ?
C7 C8 H8B 109.5 . . ?
C7 C8 H8C 109.5 . . ?
H8A C8 H8B 109.5 . . ?
H8A C8 H8C 109.5 . . ?
H8B C8 H8C 109.5 . . ?
C40 O10 Ti6 153.2(5) . . ?

loop_
_geom_bond_atom_site_label_1
_geom_bond_atom_site_label_2
_geom_bond_distance
_geom_bond_site_symmetry_2
_geom_bond_publ_flag
Fe2 C63 2.038(6) . ?
Fe2 C57 2.042(6) . ?
Fe2 C58 2.056(6) . ?
Fe2 C68 2.037(6) . ?
Fe2 C66 2.053(6) . ?
Fe2 C67 2.056(6) . ?
Fe2 C61 2.037(6) . ?
Fe2 C59 2.075(6) . ?
Fe2 C60 2.040(6) . ?
Fe2 C64 2.057(6) . ?
Ti7 Ti6 3.0274(13) . ?
Ti7 Ti5 3.0302(13) . ?
Ti7 Ti8 3.0470(13) . ?
Ti7 O36 1.904(4) . ?
Ti7 O00J 1.955(4) . ?
Ti7 O16 1.945(4) . ?
Ti7 O15 2.002(4) . ?
Ti7 O35 1.836(4) . ?
Ti7 O17 2.048(4) . ?
Ti6 Ti5 3.0355(13) . ?
Ti6 O36 2.163(4) . ?
Ti6 O00J 1.880(4) . ?
Ti6 O37 1.876(4) . ?
Ti6 N5 2.171(5) . ?
Ti6 N6 2.205(5) . ?
Ti6 O10 1.781(4) . ?
Ti5 Ti4 3.0725(13) . ?
Ti5 O20 1.856(4) . ?
Ti5 O36 1.888(4) . ?
Ti5 O37 1.971(4) . ?
Ti5 O15 2.029(4) . ?
Ti5 O21 1.925(4) . ?
Ti5 O22 2.049(4) . ?
Ti8 Ti9 3.1464(14) . ?
Ti8 O00E 1.907(4) . ?
Ti8 O18 2.051(4) . ?
Ti8 O00J 2.125(4) . ?
Ti8 O11 1.957(4) . ?
Ti8 O35 1.971(4) . ?
Ti8 O9 1.988(4) . ?
Ti8 N3 2.042(5) . ?
Fe1 C30 2.052(6) . ?
Fe1 C26 2.026(7) . ?
Fe1 C22 2.028(7) . ?
Fe1 C23 2.038(7) . ?
Fe1 C31 2.055(7) . ?
Fe1 C29 2.030(8) . ?
Fe1 C24 2.068(7) . ?
Fe1 C27 2.055(8) . ?
Fe1 C25 2.047(7) . ?
Fe1 C28 2.040(8) . ?
Ti4 Ti3 3.1364(15) . ?
Ti4 O20 1.959(4) . ?
Ti4 O37 2.151(4) . ?
Ti4 O14 1.948(4) . ?
Ti4 O29 2.058(4) . ?
Ti4 O28 1.884(4) . ?
Ti4 O27 1.999(5) . ?
Ti4 N10 2.071(5) . ?
Ti9 Ti10 3.1370(13) . ?
Ti9 O00E 2.033(4) . ?
Ti9 O19 2.087(4) . ?
Ti9 O35 1.958(4) . ?
Ti9 O6 1.961(4) . ?
Ti9 O34 1.804(4) . ?
Ti9 N2 2.281(5) . ?
Ti9 N1 2.252(5) . ?
Ti10 Ti11 3.1675(15) . ?
Ti10 O00E 1.992(4) . ?
Ti10 O6 1.970(4) . ?
Ti10 O2 2.088(4) . ?
Ti10 O5 2.148(4) . ?
Ti10 O7 1.787(4) . ?
Ti10 O8 1.999(5) . ?
Ti10 N4 2.065(6) . ?
Ti3 Ti2 3.1527(14) . ?
Ti3 O20 1.949(4) . ?
Ti3 O28 2.052(4) . ?
Ti3 O31 2.074(4) . ?
Ti3 O24 1.962(4) . ?
Ti3 O13 1.778(4) . ?
Ti3 N8 2.280(5) . ?
Ti3 N7 2.258(6) . ?
Ti11 O6 1.887(4) . ?
Ti11 O2 1.985(4) . ?
Ti11 O4 1.999(4) . ?
Ti11 O1 1.782(5) . ?
Ti11 O3 1.793(5) . ?
Ti2 Ti1 3.1545(19) . ?
Ti2 O28 2.002(4) . ?
Ti2 O24 1.973(5) . ?
Ti2 O32 1.795(4) . ?
Ti2 O018 2.140(4) . ?
Ti2 O25 2.084(4) . ?
Ti2 O26 2.016(5) . ?
Ti2 N9 2.061(7) . ?
Ti1 O24 1.878(4) . ?
Ti1 O25 1.973(5) . ?
Ti1 O23 1.987(5) . ?
Ti1 O33 1.803(6) . ?
Ti1 O30 1.790(5) . ?
O18 C56 1.264(7) . ?
O19 C62 1.272(7) . ?
O16 N2 1.367(6) . ?
O15 C37 1.449(7) . ?
O11 N6 1.367(6) . ?
O14 N5 1.364(6) . ?
O17 C56 1.274(7) . ?
O21 N8 1.370(7) . ?
O29 C01W 1.258(7) . ?
O22 C01W 1.279(7) . ?
O31 C21 1.281(7) . ?
O2 C72 1.430(7) . ?
O4 N1 1.352(6) . ?
O5 C62 1.254(7) . ?
O7 C50 1.416(9) . ?
O34 C47 1.494(10) . ?
O27 N10 1.328(7) . ?
O8 N4 1.310(7) . ?
O9 N3 1.308(7) . ?
N5 C42 1.288(8) . ?
O32 C13 1.416(8) . ?
O018 C21 1.257(7) . ?
O13 C15 1.429(10) . ?
N6 C43 1.287(8) . ?
O1 C76 1.414(11) . ?
N2 C52 1.277(7) . ?
O25 C5 1.431(8) . ?
O26 N9 1.311(8) . ?
O3 C69 1.404(9) . ?
N8 C19 1.290(8) . ?
N3 C81 1.301(8) . ?
O23 N7 1.347(7) . ?
N1 C54 1.288(7) . ?
C63 C62 1.479(8) . ?
C63 C68 1.436(8) . ?
C63 C64 1.440(8) . ?
N10 C34 1.295(8) . ?
N4 C82 1.291(9) . ?
N7 C18 1.288(9) . ?
O33 C7 1.468(15) . ?
N9 C32 1.296(10) . ?
C56 C57 1.488(8) . ?
C54 C52 1.476(7) . ?
C54 C55 1.493(8) . ?
C57 C58 1.421(8) . ?
C57 C61 1.432(9) . ?
C43 C42 1.480(8) . ?
C43 C44 1.473(8) . ?
C01W C30 1.454(8) . ?
C42 C45 1.497(8) . ?
C58 H58 0.9300 . ?
C58 C59 1.431(9) . ?
C68 H68 0.9300 . ?
C68 C67 1.423(8) . ?
C53 H53A 0.9600 . ?
C53 H53B 0.9600 . ?
C53 H53C 0.9600 . ?
C53 C52 1.491(7) . ?
C66 H66 0.9300 . ?
C66 C67 1.428(9) . ?
C66 C64 1.408(9) . ?
C67 H67 0.9300 . ?
C61 H61 0.9300 . ?
C61 C60 1.410(9) . ?
O30 C2 1.404(11) . ?
C30 C31 1.434(9) . ?
C30 C29 1.432(9) . ?
C59 H59 0.9300 . ?
C59 C60 1.429(9) . ?
C60 H60 0.9300 . ?
C21 C22 1.465(8) . ?
C64 H64 0.9300 . ?
C26 H26 0.9300 . ?
C26 C22 1.430(9) . ?
C26 C25 1.411(9) . ?
C18 C19 1.468(9) . ?
C18 C17 1.495(9) . ?
C45 H45A 0.9600 . ?
C45 H45B 0.9600 . ?
C45 H45C 0.9600 . ?
C22 C23 1.429(8) . ?
C23 H23 0.9300 . ?
C23 C24 1.403(10) . ?
C19 C20 1.477(10) . ?
C31 H31 0.9300 . ?
C31 C27 1.437(10) . ?
C81 C82 1.468(9) . ?
C81 C85 1.490(10) . ?
C13 H13 0.9800 . ?
C13 C12 1.508(11) . ?
C13 C11 1.512(12) . ?
C44 H44A 0.9600 . ?
C44 H44B 0.9600 . ?
C44 H44C 0.9600 . ?
C29 H29 0.9300 . ?
C29 C28 1.425(10) . ?
C55 H55A 0.9600 . ?
C55 H55B 0.9600 . ?
C55 H55C 0.9600 . ?
C82 C84 1.506(10) . ?
C37 H37 0.9800 . ?
C37 C38 1.508(10) . ?
C37 C36 1.487(12) . ?
C17 H17A 0.9600 . ?
C17 H17B 0.9600 . ?
C17 H17C 0.9600 . ?
C34 C32 1.485(11) . ?
C34 C35 1.489(11) . ?
C24 H24 0.9300 . ?
C24 C25 1.427(11) . ?
C27 H27 0.9300 . ?
C27 C28 1.402(12) . ?
C69 H69 0.9800 . ?
C69 C71 1.501(11) . ?
C69 C70 1.499(10) . ?
C72 H72 0.9800 . ?
C72 C73 1.494(11) . ?
C72 C74 1.537(12) . ?
C25 H25 0.9300 . ?
C38 H38A 0.9600 . ?
C38 H38B 0.9600 . ?
C38 H38C 0.9600 . ?
C85 H85A 0.9600 . ?
C85 H85B 0.9600 . ?
C85 H85C 0.9600 . ?
C28 H28 0.9300 . ?
C12 H12A 0.9600 . ?
C12 H12B 0.9600 . ?
C12 H12C 0.9600 . ?
C71 H71A 0.9600 . ?
C71 H71B 0.9600 . ?
C71 H71C 0.9600 . ?
C32 C33 1.509(10) . ?
C20 H20A 0.9600 . ?
C20 H20B 0.9600 . ?
C20 H20C 0.9600 . ?
C84 H84A 0.9600 . ?
C84 H84B 0.9600 . ?
C84 H84C 0.9600 . ?
C50 H50 0.9800 . ?
C50 C49 1.543(12) . ?
C50 C51 1.455(12) . ?
C5 H5 0.9800 . ?
C5 C6 1.550(14) . ?
C5 C4 1.497(13) . ?
C49 H49A 0.9600 . ?
C49 H49B 0.9600 . ?
C49 H49C 0.9600 . ?
C36 H36A 0.9600 . ?
C36 H36B 0.9600 . ?
C36 H36C 0.9600 . ?
C15 H15 0.9800 . ?
C15 C14 1.423(13) . ?
C15 C16 1.415(13) . ?
C41 H41A 0.9600 . ?
C41 H41B 0.9600 . ?
C41 H41C 0.9600 . ?
C41 C40 1.431(12) . ?
C73 H73A 0.9600 . ?
C73 H73B 0.9600 . ?
C73 H73C 0.9600 . ?
C14 H14A 0.9600 . ?
C14 H14B 0.9600 . ?
C14 H14C 0.9600 . ?
C35 H35A 0.9600 . ?
C35 H35B 0.9600 . ?
C35 H35C 0.9600 . ?
C74 H74A 0.9600 . ?
C74 H74B 0.9600 . ?
C74 H74C 0.9600 . ?
C11 H11A 0.9600 . ?
C11 H11B 0.9600 . ?
C11 H11C 0.9600 . ?
C51 H51A 0.9600 . ?
C51 H51B 0.9600 . ?
C51 H51C 0.9600 . ?
C70 H70A 0.9600 . ?
C70 H70B 0.9600 . ?
C70 H70C 0.9600 . ?
C6 H6A 0.9600 . ?
C6 H6B 0.9600 . ?
C6 H6C 0.9600 . ?
C33 H33A 0.9600 . ?
C33 H33B 0.9600 . ?
C33 H33C 0.9600 . ?
C40 H40 0.9800 . ?
C40 C39 1.526(15) . ?
C40 O10 1.412(10) . ?
C47 H47 0.9800 . ?
C47 C48 1.457(14) . ?
C47 C46 1.500(16) . ?
C3 H3A 0.9600 . ?
C3 H3B 0.9600 . ?
C3 H3C 0.9600 . ?
C3 C2 1.448(9) . ?
C76 H76 0.9800 . ?
C76 C75 1.467(16) . ?
C76 C77 1.367(17) . ?
C16 H16A 0.9600 . ?
C16 H16B 0.9600 . ?
C16 H16C 0.9600 . ?
C2 H2 0.9800 . ?
C2 C1 1.417(9) . ?
C4 H4A 0.9600 . ?
C4 H4B 0.9600 . ?
C4 H4C 0.9600 . ?
C48 H48A 0.9600 . ?
C48 H48B 0.9600 . ?
C48 H48C 0.9600 . ?
C39 H39A 0.9600 . ?
C39 H39B 0.9600 . ?
C39 H39C 0.9600 . ?
C46 H46A 0.9600 . ?
C46 H46B 0.9600 . ?
C46 H46C 0.9600 . ?
C1 H1A 0.9600 . ?
C1 H1B 0.9600 . ?
C1 H1C 0.9600 . ?
O75 C65 1.418(18) . ?
C86 H86A 0.9600 . ?
C86 H86B 0.9600 . ?
C86 H86C 0.9600 . ?
C86 C65 1.50(2) . ?
C83 H83A 0.9600 . ?
C83 H83B 0.9600 . ?
C83 H83C 0.9600 . ?
C83 C65 1.44(2) . ?
C65 H65 0.9800 . ?
C75 H75A 0.9600 . ?
C75 H75B 0.9600 . ?
C75 H75C 0.9600 . ?
C77 H77A 0.9600 . ?
C77 H77B 0.9600 . ?
C77 H77C 0.9600 . ?
C7 H7 0.9800 . ?
C7 C9 1.46(2) . ?
C7 C8 1.50(2) . ?
C9 H9A 0.9600 . ?
C9 H9B 0.9600 . ?
C9 H9C 0.9600 . ?
C8 H8A 0.9600 . ?
C8 H8B 0.9600 . ?
C8 H8C 0.9600 . ?

loop_
_geom_torsion_atom_site_label_1
_geom_torsion_atom_site_label_2
_geom_torsion_atom_site_label_3
_geom_torsion_atom_site_label_4
_geom_torsion
_geom_torsion_site_symmetry_1
_geom_torsion_site_symmetry_2
_geom_torsion_site_symmetry_3
_geom_torsion_site_symmetry_4
_geom_torsion_publ_flag
Fe2 C63 C62 O19 -81.4(6) . . . . ?
Fe2 C63 C62 O5 99.2(6) . . . . ?
Fe2 C63 C68 C67 -59.8(4) . . . . ?
Fe2 C63 C64 C66 59.1(4) . . . . ?
Fe2 C57 C58 C59 60.2(4) . . . . ?
Fe2 C57 C61 C60 -60.1(4) . . . . ?
Fe2 C58 C59 C60 57.8(4) . . . . ?
Fe2 C68 C67 C66 -59.3(4) . . . . ?
Fe2 C66 C67 C68 58.9(4) . . . . ?
Fe2 C66 C64 C63 -58.4(4) . . . . ?
Fe2 C61 C60 C59 -60.2(4) . . . . ?
Fe2 C59 C60 C61 59.4(4) . . . . ?
Ti7 Ti6 O00J Ti8 108.8(3) . . . . ?
Ti7 Ti6 O37 Ti5 -31.58(16) . . . . ?
Ti7 Ti6 O37 Ti4 -138.85(19) . . . . ?
Ti7 Ti6 O10 C40 -57.9(15) . . . . ?
Ti7 Ti5 O20 Ti4 -93.1(2) . . . . ?
Ti7 Ti5 O20 Ti3 110.4(3) . . . . ?
Ti7 Ti5 O36 Ti6 -98.3(2) . . . . ?
Ti7 O16 N2 Ti9 0.2(5) . . . . ?
Ti7 O16 N2 C52 -179.5(4) . . . . ?
Ti7 O15 C37 C38 -128.7(5) . . . . ?
Ti7 O15 C37 C36 104.4(5) . . . . ?
Ti7 O17 C56 O18 -2.1(8) . . . . ?
Ti7 O17 C56 C57 177.0(3) . . . . ?
Ti6 Ti7 O35 Ti8 46.03(18) . . . . ?
Ti6 Ti7 O35 Ti9 -164.3(3) . . . . ?
Ti6 Ti5 O20 Ti4 -49.62(15) . . . . ?
Ti6 Ti5 O20 Ti3 153.9(3) . . . . ?
Ti6 Ti5 O36 Ti7 98.3(2) . . . . ?
Ti6 N5 C42 C43 0.5(7) . . . . ?
Ti6 N5 C42 C45 179.9(5) . . . . ?
Ti6 N6 C43 C42 -0.6(7) . . . . ?
Ti6 N6 C43 C44 179.4(5) . . . . ?
Ti5 Ti7 O35 Ti8 97.8(2) . . . . ?
Ti5 Ti7 O35 Ti9 -112.5(3) . . . . ?
Ti5 Ti6 O00J Ti7 23.90(17) . . . . ?
Ti5 Ti6 O00J Ti8 132.7(2) . . . . ?
Ti5 Ti6 O37 Ti4 -107.3(3) . . . . ?
Ti5 Ti6 O10 C40 34.1(16) . . . . ?
Ti5 Ti4 O28 Ti3 -9.03(19) . . . . ?
Ti5 Ti4 O28 Ti2 141.0(4) . . . . ?
Ti5 O15 C37 C38 45.1(9) . . . . ?
Ti5 O15 C37 C36 -81.8(7) . . . . ?
Ti5 O21 N8 Ti3 4.0(5) . . . . ?
Ti5 O21 N8 C19 -173.3(4) . . . . ?
Ti5 O22 C01W O29 -1.5(8) . . . . ?
Ti5 O22 C01W C30 179.5(4) . . . . ?
Ti8 Ti7 O35 Ti9 149.7(5) . . . . ?
Ti8 Ti9 O34 C47 117.5(7) . . . . ?
Ti8 O18 C56 O17 2.6(8) . . . . ?
Ti8 O18 C56 C57 -176.5(3) . . . . ?
Ti8 O11 N6 Ti6 6.0(5) . . . . ?
Ti8 O11 N6 C43 -173.4(4) . . . . ?
Ti8 O9 N3 C81 -177.2(6) . . . . ?
Ti8 N3 C81 C82 7(3) . . . . ?
Ti8 N3 C81 C85 -172.7(18) . . . . ?
Fe1 C30 C31 C27 -59.2(5) . . . . ?
Fe1 C30 C29 C28 59.8(5) . . . . ?
Fe1 C26 C22 C21 117.0(7) . . . . ?
Fe1 C26 C22 C23 -60.0(5) . . . . ?
Fe1 C26 C25 C24 59.5(6) . . . . ?
Fe1 C22 C23 C24 -60.0(5) . . . . ?
Fe1 C23 C24 C25 -58.4(5) . . . . ?
Fe1 C31 C27 C28 -58.7(6) . . . . ?
Fe1 C29 C28 C27 59.7(6) . . . . ?
Fe1 C24 C25 C26 -58.5(5) . . . . ?
Fe1 C27 C28 C29 -58.9(5) . . . . ?
Ti4 Ti5 O20 Ti3 -156.5(5) . . . . ?
Ti4 Ti5 O36 Ti7 140.07(13) . . . . ?
Ti4 Ti5 O36 Ti6 41.81(15) . . . . ?
Ti4 Ti3 O13 C15 177.8(10) . . . . ?
Ti4 O14 N5 Ti6 -21.2(5) . . . . ?
Ti4 O14 N5 C42 161.7(4) . . . . ?
Ti4 O29 C01W O22 1.4(9) . . . . ?
Ti4 O29 C01W C30 -179.6(4) . . . . ?
Ti4 O27 N10 C34 168.6(6) . . . . ?
Ti4 N10 C34 C32 -43(3) . . . . ?
Ti4 N10 C34 C35 136.7(19) . . . . ?
Ti9 Ti10 O7 C50 133.6(8) . . . . ?
Ti9 O19 C62 O5 1.5(8) . . . . ?
Ti9 O19 C62 C63 -177.8(3) . . . . ?
Ti9 O34 C47 C48 -117.0(10) . . . . ?
Ti9 O34 C47 C46 125.6(10) . . . . ?
Ti9 N2 C52 C54 1.7(7) . . . . ?
Ti9 N2 C52 C53 -177.6(4) . . . . ?
Ti9 N1 C54 C52 -9.8(8) . . . . ?
Ti9 N1 C54 C55 170.7(5) . . . . ?
Ti10 Ti9 O34 C47 41.3(7) . . . . ?
Ti10 Ti11 O6 Ti9 -147.1(5) . . . . ?
Ti10 Ti11 O1 C76 -39.8(13) . . . . ?
Ti10 Ti11 O3 C69 50.2(10) . . . . ?
Ti10 O2 C72 C73 -157.1(5) . . . . ?
Ti10 O2 C72 C74 82.3(7) . . . . ?
Ti10 O5 C62 O19 -7.1(8) . . . . ?
Ti10 O5 C62 C63 172.3(4) . . . . ?
Ti10 O7 C50 C49 -75.7(10) . . . . ?
Ti10 O7 C50 C51 158.6(7) . . . . ?
Ti10 O8 N4 C82 -177.0(7) . . . . ?
Ti10 N4 C82 C81 14(3) . . . . ?
Ti10 N4 C82 C84 -169.0(19) . . . . ?
Ti3 Ti4 O28 Ti2 150.0(5) . . . . ?
Ti3 Ti2 O32 C13 -6.2(7) . . . . ?
Ti3 O31 C21 O018 -2.0(9) . . . . ?
Ti3 O31 C21 C22 176.7(4) . . . . ?
Ti3 O13 C15 C14 108.2(12) . . . . ?
Ti3 O13 C15 C16 -110.9(11) . . . . ?
Ti3 N8 C19 C18 0.9(7) . . . . ?
Ti3 N8 C19 C20 -175.3(5) . . . . ?
Ti3 N7 C18 C19 2.1(8) . . . . ?
Ti3 N7 C18 C17 -178.9(5) . . . . ?
Ti11 Ti10 O7 C50 -154.7(8) . . . . ?
Ti11 O2 C72 C73 30.5(9) . . . . ?
Ti11 O2 C72 C74 -90.2(7) . . . . ?
Ti11 O4 N1 Ti9 27.5(6) . . . . ?
Ti11 O4 N1 C54 -161.4(4) . . . . ?
Ti11 O1 C76 C75 42(2) . . . . ?
Ti11 O1 C76 C77 -103.4(13) . . . . ?
Ti11 O3 C69 C71 65.0(12) . . . . ?
Ti11 O3 C69 C70 -171.4(8) . . . . ?
Ti2 Ti3 O13 C15 -105.2(10) . . . . ?
Ti2 Ti1 O24 Ti3 151.2(5) . . . . ?
Ti2 Ti1 O33 C7 -170.2(12) . . . . ?
Ti2 Ti1 O30 C2 -92.6(14) . . . . ?
Ti2 O32 C13 C12 -109.4(7) . . . . ?
Ti2 O32 C13 C11 127.3(7) . . . . ?
Ti2 O018 C21 O31 6.7(9) . . . . ?
Ti2 O018 C21 C22 -171.9(4) . . . . ?
Ti2 O25 C5 C6 -80.7(8) . . . . ?
Ti2 O25 C5 C4 154.9(6) . . . . ?
Ti2 O26 N9 C32 174.5(7) . . . . ?
Ti2 N9 C32 C34 -23(3) . . . . ?
Ti2 N9 C32 C33 157.8(19) . . . . ?
Ti1 Ti2 O32 C13 -76.9(7) . . . . ?
Ti1 O25 C5 C6 92.4(9) . . . . ?
Ti1 O25 C5 C4 -32.1(10) . . . . ?
Ti1 O23 N7 Ti3 -18.2(6) . . . . ?
Ti1 O23 N7 C18 162.3(4) . . . . ?
Ti1 O33 C7 C9 158.4(11) . . . . ?
Ti1 O33 C7 C8 -83.2(16) . . . . ?
Ti1 O30 C2 C3 53(2) . . . . ?
Ti1 O30 C2 C1 -142.4(13) . . . . ?
O00E Ti9 O34 C47 80.9(7) . . . . ?
O00E Ti10 O7 C50 94.9(8) . . . . ?
O20 Ti5 O36 Ti7 178.98(18) . . . . ?
O20 Ti5 O36 Ti6 80.72(18) . . . . ?
O20 Ti4 O28 Ti3 -0.12(16) . . . . ?
O20 Ti4 O28 Ti2 149.9(4) . . . . ?
O20 Ti3 O13 C15 141.3(10) . . . . ?
O18 C56 C57 Fe2 -82.5(6) . . . . ?
O18 C56 C57 C58 -170.6(5) . . . . ?
O18 C56 C57 C61 5.2(8) . . . . ?
O19 Ti9 O34 C47 -82.0(11) . . . . ?
O36 Ti7 O35 Ti8 91.9(2) . . . . ?
O36 Ti7 O35 Ti9 -118.4(4) . . . . ?
O36 Ti6 O00J Ti7 -9.72(16) . . . . ?
O36 Ti6 O00J Ti8 99.0(2) . . . . ?
O36 Ti6 O37 Ti5 4.13(16) . . . . ?
O36 Ti6 O37 Ti4 -103.1(2) . . . . ?
O36 Ti5 O20 Ti4 -94.10(19) . . . . ?
O36 Ti5 O20 Ti3 109.4(3) . . . . ?
O00J Ti7 O35 Ti8 13.20(18) . . . . ?
O00J Ti7 O35 Ti9 162.9(4) . . . . ?
O00J Ti6 O37 Ti5 -63.9(2) . . . . ?
O00J Ti6 O37 Ti4 -171.15(19) . . . . ?
O00J Ti6 O10 C40 -73.5(15) . . . . ?
O16 Ti7 O35 Ti8 -164.6(2) . . . . ?
O16 Ti7 O35 Ti9 -14.9(4) . . . . ?
O16 N2 C52 C54 -178.6(5) . . . . ?
O16 N2 C52 C53 2.1(8) . . . . ?
O37 Ti6 O00J Ti7 58.5(2) . . . . ?
O37 Ti6 O00J Ti8 167.2(2) . . . . ?
O37 Ti6 O10 C40 44.6(15) . . . . ?
O37 Ti5 O20 Ti4 -15.85(17) . . . . ?
O37 Ti5 O20 Ti3 -172.3(4) . . . . ?
O37 Ti5 O36 Ti7 102.2(2) . . . . ?
O37 Ti5 O36 Ti6 3.95(15) . . . . ?
O37 Ti4 O28 Ti3 0.4(4) . . . . ?
O37 Ti4 O28 Ti2 150.4(3) . . . . ?
O15 Ti7 O35 Ti8 -165.0(9) . . . . ?
O15 Ti7 O35 Ti9 -15.3(13) . . . . ?
O15 Ti5 O36 Ti7 -3.89(18) . . . . ?
O15 Ti5 O36 Ti6 -102.15(17) . . . . ?
O11 N6 C43 C42 178.8(5) . . . . ?
O11 N6 C43 C44 -1.3(9) . . . . ?
O14 Ti4 O28 Ti3 89.87(19) . . . . ?
O14 Ti4 O28 Ti2 -120.1(4) . . . . ?
O14 N5 C42 C43 177.6(5) . . . . ?
O14 N5 C42 C45 -3.0(9) . . . . ?
O35 Ti9 O34 C47 153.9(7) . . . . ?
O17 Ti7 O35 Ti8 -71.72(19) . . . . ?
O17 Ti7 O35 Ti9 78.0(4) . . . . ?
O17 C56 C57 Fe2 98.4(6) . . . . ?
O17 C56 C57 C58 10.3(8) . . . . ?
O17 C56 C57 C61 -174.0(5) . . . . ?
O6 Ti9 O34 C47 5.9(7) . . . . ?
O6 Ti10 O7 C50 170.9(8) . . . . ?
O6 Ti11 O1 C76 2.2(13) . . . . ?
O6 Ti11 O3 C69 9.0(11) . . . . ?
O21 Ti5 O20 Ti4 167.1(2) . . . . ?
O21 Ti5 O20 Ti3 10.6(3) . . . . ?
O21 Ti5 O36 Ti7 -96.9(2) . . . . ?
O21 Ti5 O36 Ti6 164.86(16) . . . . ?
O21 N8 C19 C18 178.2(5) . . . . ?
O21 N8 C19 C20 2.0(9) . . . . ?
O29 Ti4 O28 Ti3 -86.21(18) . . . . ?
O29 Ti4 O28 Ti2 63.8(4) . . . . ?
O29 C01W C30 Fe1 85.8(7) . . . . ?
O29 C01W C30 C31 175.1(6) . . . . ?
O29 C01W C30 C29 -1.3(9) . . . . ?
O22 Ti5 O20 Ti4 72.03(19) . . . . ?
O22 Ti5 O20 Ti3 -84.4(4) . . . . ?
O22 Ti5 O36 Ti7 38.7(5) . . . . ?
O22 Ti5 O36 Ti6 -59.5(5) . . . . ?
O22 C01W C30 Fe1 -95.1(6) . . . . ?
O22 C01W C30 C31 -5.8(10) . . . . ?
O22 C01W C30 C29 177.8(6) . . . . ?
O28 Ti3 O13 C15 -145.6(10) . . . . ?
O28 Ti2 O32 C13 32.3(7) . . . . ?
O31 Ti3 O13 C15 27.6(14) . . . . ?
O31 C21 C22 Fe1 87.6(6) . . . . ?
O31 C21 C22 C26 -0.7(10) . . . . ?
O31 C21 C22 C23 175.8(6) . . . . ?
O2 Ti10 O7 C50 -116.8(8) . . . . ?
O2 Ti11 O6 Ti9 -151.3(4) . . . . ?
O2 Ti11 O6 Ti10 -4.20(19) . . . . ?
O2 Ti11 O1 C76 -78.4(12) . . . . ?
O2 Ti11 O3 C69 86.1(10) . . . . ?
O4 Ti11 O6 Ti9 23.3(3) . . . . ?
O4 Ti11 O6 Ti10 170.4(2) . . . . ?
O4 Ti11 O1 C76 84.9(12) . . . . ?
O4 Ti11 O3 C69 -73.2(10) . . . . ?
O4 N1 C54 C52 179.1(5) . . . . ?
O4 N1 C54 C55 -0.4(9) . . . . ?
O24 Ti3 O13 C15 -71.1(10) . . . . ?
O24 Ti2 O32 C13 -42.6(7) . . . . ?
O24 Ti1 O33 C7 151.2(12) . . . . ?
O24 Ti1 O30 C2 -45.0(15) . . . . ?
O27 Ti4 O28 Ti3 -174.40(18) . . . . ?
O27 Ti4 O28 Ti2 -24.4(5) . . . . ?
O27 N10 C34 C32 -176.2(6) . . . . ?
O27 N10 C34 C35 3.0(11) . . . . ?
O8 Ti10 O7 C50 -32.0(9) . . . . ?
O8 N4 C82 C81 -178.8(6) . . . . ?
O8 N4 C82 C84 -1.9(11) . . . . ?
O9 N3 C81 C82 175.9(6) . . . . ?
O9 N3 C81 C85 -4.0(11) . . . . ?
N5 Ti6 O00J Ti7 -72.5(4) . . . . ?
N5 Ti6 O00J Ti8 36.2(5) . . . . ?
N5 Ti6 O37 Ti5 94.6(2) . . . . ?
N5 Ti6 O37 Ti4 -12.7(2) . . . . ?
N5 Ti6 O10 C40 130.1(15) . . . . ?
O018 C21 C22 Fe1 -93.6(6) . . . . ?
O018 C21 C22 C26 178.1(6) . . . . ?
O018 C21 C22 C23 -5.4(10) . . . . ?
N6 Ti6 O00J Ti7 -96.5(2) . . . . ?
N6 Ti6 O00J Ti8 12.3(2) . . . . ?
N6 Ti6 O37 Ti5 60.5(4) . . . . ?
N6 Ti6 O37 Ti4 -46.8(4) . . . . ?
N6 Ti6 O10 C40 -158.5(15) . . . . ?
N6 C43 C42 N5 0.1(8) . . . . ?
N6 C43 C42 C45 -179.3(6) . . . . ?
O1 Ti11 O6 Ti9 113.0(3) . . . . ?
O1 Ti11 O6 Ti10 -99.9(3) . . . . ?
O1 Ti11 O3 C69 -168.9(9) . . . . ?
N2 Ti9 O34 C47 -134.9(7) . . . . ?
O25 Ti2 O32 C13 -114.9(7) . . . . ?
O25 Ti1 O24 Ti3 149.3(4) . . . . ?
O25 Ti1 O24 Ti2 -2.0(2) . . . . ?
O25 Ti1 O33 C7 -128.1(12) . . . . ?
O25 Ti1 O30 C2 -121.6(14) . . . . ?
O26 Ti2 O32 C13 160.0(7) . . . . ?
O26 N9 C32 C34 179.1(6) . . . . ?
O26 N9 C32 C33 0.3(12) . . . . ?
O3 Ti11 O6 Ti9 -64.6(4) . . . . ?
O3 Ti11 O6 Ti10 82.5(3) . . . . ?
O3 Ti11 O1 C76 -179.7(12) . . . . ?
N8 Ti3 O13 C15 70.4(10) . . . . ?
N3 C81 C82 N4 7.7(10) . . . . ?
N3 C81 C82 C84 -169.2(7) . . . . ?
O23 Ti1 O24 Ti3 -9.8(4) . . . . ?
O23 Ti1 O24 Ti2 -161.0(3) . . . . ?
O23 Ti1 O33 C7 65.6(12) . . . . ?
O23 Ti1 O30 C2 28.5(14) . . . . ?
O23 N7 C18 C19 -178.5(5) . . . . ?
O23 N7 C18 C17 0.6(9) . . . . ?
N1 Ti9 O34 C47 -67.7(7) . . . . ?
N1 C54 C52 N2 5.0(8) . . . . ?
N1 C54 C52 C53 -175.7(6) . . . . ?
C63 C68 C67 Fe2 59.2(4) . . . . ?
C63 C68 C67 C66 -0.1(7) . . . . ?
N10 Ti4 O28 Ti3 -167.0(2) . . . . ?
N10 Ti4 O28 Ti2 -17.0(4) . . . . ?
N10 C34 C32 N9 2.2(11) . . . . ?
N10 C34 C32 C33 -179.0(7) . . . . ?
N4 Ti10 O7 C50 5.6(9) . . . . ?
N7 Ti3 O13 C15 2.8(10) . . . . ?
N7 C18 C19 N8 -1.9(8) . . . . ?
N7 C18 C19 C20 174.4(7) . . . . ?
O33 Ti1 O24 Ti3 -109.1(4) . . . . ?
O33 Ti1 O24 Ti2 99.7(3) . . . . ?
O33 Ti1 O30 C2 129.7(13) . . . . ?
C62 C63 C68 Fe2 -119.2(6) . . . . ?
C62 C63 C68 C67 -178.9(5) . . . . ?
C62 C63 C64 Fe2 119.7(6) . . . . ?
C62 C63 C64 C66 178.8(5) . . . . ?
N9 Ti2 O32 C13 122.5(7) . . . . ?
C56 C57 C58 Fe2 117.6(6) . . . . ?
C56 C57 C58 C59 177.8(5) . . . . ?
C56 C57 C61 Fe2 -117.0(6) . . . . ?
C56 C57 C61 C60 -177.0(5) . . . . ?
C57 C58 C59 Fe2 -59.4(4) . . . . ?
C57 C58 C59 C60 -1.6(7) . . . . ?
C57 C61 C60 Fe2 59.9(4) . . . . ?
C57 C61 C60 C59 -0.3(7) . . . . ?
C01W C30 C31 Fe1 -118.4(7) . . . . ?
C01W C30 C31 C27 -177.6(6) . . . . ?
C01W C30 C29 Fe1 117.8(6) . . . . ?
C01W C30 C29 C28 177.6(6) . . . . ?
C58 C57 C61 Fe2 59.4(4) . . . . ?
C58 C57 C61 C60 -0.7(7) . . . . ?
C58 C59 C60 Fe2 -58.2(4) . . . . ?
C58 C59 C60 C61 1.1(7) . . . . ?
C68 C63 C62 O19 8.0(8) . . . . ?
C68 C63 C62 O5 -171.4(5) . . . . ?
C68 C63 C64 Fe2 -59.6(4) . . . . ?
C68 C63 C64 C66 -0.5(7) . . . . ?
C67 C66 C64 Fe2 58.9(4) . . . . ?
C67 C66 C64 C63 0.4(7) . . . . ?
C61 C57 C58 Fe2 -58.8(4) . . . . ?
C61 C57 C58 C59 1.4(7) . . . . ?
O30 Ti1 O24 Ti3 65.5(6) . . . . ?
O30 Ti1 O24 Ti2 -85.7(5) . . . . ?
O30 Ti1 O33 C7 -25.3(13) . . . . ?
C30 C31 C27 Fe1 59.1(5) . . . . ?
C30 C31 C27 C28 0.4(9) . . . . ?
C30 C29 C28 Fe1 -60.1(5) . . . . ?
C30 C29 C28 C27 -0.4(9) . . . . ?
C21 C22 C23 Fe1 -117.4(6) . . . . ?
C21 C22 C23 C24 -177.4(6) . . . . ?
C64 C63 C62 O19 -171.1(5) . . . . ?
C64 C63 C62 O5 9.5(8) . . . . ?
C64 C63 C68 Fe2 60.1(4) . . . . ?
C64 C63 C68 C67 0.3(6) . . . . ?
C64 C66 C67 Fe2 -59.1(4) . . . . ?
C64 C66 C67 C68 -0.2(7) . . . . ?
C26 C22 C23 Fe1 59.7(5) . . . . ?
C26 C22 C23 C24 -0.3(8) . . . . ?
C22 C26 C25 Fe1 -59.6(5) . . . . ?
C22 C26 C25 C24 -0.1(8) . . . . ?
C22 C23 C24 Fe1 58.7(5) . . . . ?
C22 C23 C24 C25 0.3(9) . . . . ?
C23 C24 C25 Fe1 58.4(5) . . . . ?
C23 C24 C25 C26 -0.1(9) . . . . ?
C31 C30 C29 Fe1 -59.2(5) . . . . ?
C31 C30 C29 C28 0.6(8) . . . . ?
C31 C27 C28 Fe1 58.8(6) . . . . ?
C31 C27 C28 C29 0.0(9) . . . . ?
C44 C43 C42 N5 -179.9(6) . . . . ?
C44 C43 C42 C45 0.7(9) . . . . ?
C29 C30 C31 Fe1 58.6(5) . . . . ?
C29 C30 C31 C27 -0.6(8) . . . . ?
C55 C54 C52 N2 -175.5(6) . . . . ?
C55 C54 C52 C53 3.9(10) . . . . ?
C17 C18 C19 N8 179.0(6) . . . . ?
C17 C18 C19 C20 -4.7(10) . . . . ?
C25 C26 C22 Fe1 60.3(5) . . . . ?
C25 C26 C22 C21 177.3(6) . . . . ?
C25 C26 C22 C23 0.3(8) . . . . ?
C85 C81 C82 N4 -172.3(7) . . . . ?
C85 C81 C82 C84 10.8(11) . . . . ?
C41 C40 O10 Ti6 143.7(9) . . . . ?
C35 C34 C32 N9 -177.1(7) . . . . ?
C35 C34 C32 C33 1.8(12) . . . . ?
C39 C40 O10 Ti6 14(2) . . . . ?
O10 Ti6 O00J Ti7 162.6(2) . . . . ?
O10 Ti6 O00J Ti8 -88.7(3) . . . . ?
O10 Ti6 O37 Ti5 -168.4(2) . . . . ?
O10 Ti6 O37 Ti4 84.3(3) . . . . ?

loop_
_smtbx_masks_void_nr
_smtbx_masks_void_average_x
_smtbx_masks_void_average_y
_smtbx_masks_void_average_z
_smtbx_masks_void_volume
_smtbx_masks_void_count_electrons
_smtbx_masks_void_content
1 0.000 0.000 0.500 108.0 1.0 ?
2 0.000 0.500 0.000 108.0 1.0 ?
3 0.113 0.236 0.442 31.4 1.4 ?
4 0.113 0.264 0.942 31.4 1.4 ?
5 0.187 0.184 0.144 11.0 0.5 ?
6 0.187 0.316 0.644 11.0 0.5 ?
7 0.338 0.690 0.241 28.4 9.6 ?
8 0.338 0.810 0.741 28.4 9.9 ?
9 0.662 0.190 0.259 28.4 9.3 ?
10 0.662 0.310 0.759 28.4 9.6 ?
11 0.813 0.684 0.356 11.0 0.5 ?
12 0.813 0.816 0.856 11.0 0.5 ?
13 0.887 0.736 0.058 31.4 1.4 ?
14 0.887 0.764 0.558 31.4 1.4 ?
